data_7238881
loop_
_publ_author_name
'Sharma, Rekha'
'Margani, Ramesh'
'Mobin, Shaikh M.'
'Misra, Rajneesh'

_publ_section_title
;
 Ferrocenyl substituted calixarenes: synthesis, structure and properties
;
_journal_issue 17
_journal_name_full 'RSC Advances'
_journal_page_first 5785
_journal_paper_doi 10.1039/c3ra00146f
_journal_volume 3
_journal_year 2013
_chemical_formula_sum 'C88 H80 Fe4 O4'
_chemical_formula_weight 1424.92
_space_group_IT_number 61
_space_group_name_Hall '-P 2bc 2ac'
_space_group_name_H-M_alt 'P c a b'
_symmetry_cell_setting orthorhombic
_atom_sites_solution_hydrogens geom
_atom_sites_solution_primary direct
_atom_sites_solution_secondary difmap
_audit_creation_method SHELXL-97
_cell_angle_alpha 90.00
_cell_angle_beta 90.00
_cell_angle_gamma 90.00
_cell_formula_units_Z 8
_cell_length_a 15.7383(4)
_cell_length_b 50.6519(11)
_cell_length_c 18.0535(4)
_cell_measurement_reflns_used 22480
_cell_measurement_temperature 150(2)
_cell_measurement_theta_max 30.4404
_cell_measurement_theta_min 2.8501
_cell_volume 14391.8(6)
_computing_cell_refinement 'CrysAlis RED, Oxford Diffraction Ltd.,'
_computing_data_collection 'CrysAlis CCD, Oxford Diffraction Ltd.,'
_computing_data_reduction 'CrysAlis RED, Oxford Diffraction Ltd.,'
_computing_molecular_graphics Ortep3
_computing_publication_material Shelx97
_computing_structure_refinement 'SHELXL-97 (Sheldrick, 1997)'
_computing_structure_solution 'SHELXS-97 (Sheldrick, 1997)'
_diffrn_ambient_temperature 150(2)
_diffrn_detector_area_resol_mean 15.9948
_diffrn_measured_fraction_theta_full 0.998
_diffrn_measured_fraction_theta_max 0.998
_diffrn_measurement_device_type 'OXFORD DIFFRACTION SUPER NOVA'
_diffrn_measurement_method \w/q-scan
_diffrn_radiation_monochromator graphite
_diffrn_radiation_source 'Micro-Focus (Cu) X-ray Source'
_diffrn_radiation_type MoK\a
_diffrn_radiation_wavelength 0.71073
_diffrn_reflns_av_R_equivalents 0.0597
_diffrn_reflns_av_sigmaI/netI 0.0318
_diffrn_reflns_limit_h_max 18
_diffrn_reflns_limit_h_min -18
_diffrn_reflns_limit_k_max 60
_diffrn_reflns_limit_k_min -48
_diffrn_reflns_limit_l_max 21
_diffrn_reflns_limit_l_min -21
_diffrn_reflns_number 111276
_diffrn_reflns_theta_full 25.00
_diffrn_reflns_theta_max 25.00
_diffrn_reflns_theta_min 2.96
_exptl_absorpt_coefficient_mu 0.842
_exptl_absorpt_correction_T_max 0.8364
_exptl_absorpt_correction_T_min 0.7627
_exptl_absorpt_correction_type multi-scan
_exptl_absorpt_process_details
;
CrysAlis RED, Oxford Diffraction Ltd.,
Version 1.171.31.7 (release 18-10-2006 CrysAlis171 .NET)
(compiled Oct 18 2006,16:28:17)
Empirical absorption correction using spherical harmonics,
implemented in SCALE3 ABSPACK scaling algorithm.
;
_exptl_crystal_colour BLACK
_exptl_crystal_density_diffrn 1.315
_exptl_crystal_density_method 'not measured'
_exptl_crystal_description BLOCK
_exptl_crystal_F_000 5952
_exptl_crystal_size_max 0.34
_exptl_crystal_size_mid 0.28
_exptl_crystal_size_min 0.22
_refine_diff_density_max 0.954
_refine_diff_density_min -0.667
_refine_diff_density_rms 0.109
_refine_ls_extinction_method none
_refine_ls_goodness_of_fit_ref 1.066
_refine_ls_hydrogen_treatment RIDING
_refine_ls_matrix_type full
_refine_ls_number_parameters 869
_refine_ls_number_reflns 12648
_refine_ls_number_restraints 0
_refine_ls_restrained_S_all 1.066
_refine_ls_R_factor_all 0.0788
_refine_ls_R_factor_gt 0.0672
_refine_ls_shift/su_max 0.001
_refine_ls_shift/su_mean 0.000
_refine_ls_structure_factor_coef Fsqd
_refine_ls_weighting_details 'calc w=1/[\s^2^(Fo^2^)+(0.0629P)^2^+30.8890P] where P=(Fo^2^+2Fc^2^)/3'
_refine_ls_weighting_scheme calc
_refine_ls_wR_factor_gt 0.1628
_refine_ls_wR_factor_ref 0.1715
_reflns_number_gt 10560
_reflns_number_total 12648
_reflns_threshold_expression >2sigma(I)
_cod_data_source_file c3ra00146f.txt
_cod_data_source_block calix-fc
_cod_depositor_comments
;
The following automatic conversions were performed:

data item '_symmetry_cell_setting' value 'Orthorhombic' was changed
to 'orthorhombic' in accordance with the
/home/saulius/struct/COD-crude-data/automatic-downloads/DataCite-retrospective/RSC/depositions/lib/dictionaries/cif_core.dic
dictionary named 'cif_core.dic' version 2.4.2 last updated on
2011-04-26.

Automatic conversion script
Id: cif_fix_values 6909 2019-04-08 15:41:33Z antanas 
;
_cod_database_code 7238881

loop_
_symmetry_equiv_pos_as_xyz
'x, y, z'
'-x, -y+1/2, z+1/2'
'x+1/2, -y, -z+1/2'
'-x+1/2, y+1/2, -z'
'-x, -y, -z'
'x, y-1/2, -z-1/2'
'-x-1/2, y, z-1/2'
'x-1/2, -y-1/2, z'

loop_
_atom_site_label
_atom_site_type_symbol
_atom_site_fract_x
_atom_site_fract_y
_atom_site_fract_z
_atom_site_U_iso_or_equiv
_atom_site_adp_type
_atom_site_occupancy
_atom_site_symmetry_multiplicity
_atom_site_calc_flag
_atom_site_refinement_flags
Fe1 Fe 0.55242(5) 0.222470(13) 0.66835(4) 0.0561(2) Uani 1 1 d .
Fe2 Fe -0.17633(4) 0.159035(14) 0.86739(4) 0.05161(18) Uani 1 1 d .
Fe3 Fe 0.30834(5) 0.208110(17) 0.40064(5) 0.0769(3) Uani 1 1 d .
Fe4 Fe 0.98521(4) 0.162927(11) 0.55083(3) 0.04288(16) Uani 1 1 d .
O1 O 0.48348(18) 0.04867(5) 0.88243(16) 0.0487(7) Uani 1 1 d .
O2 O 0.32923(16) 0.05360(5) 0.75219(15) 0.0422(6) Uani 1 1 d .
O3 O 0.35894(17) 0.03634(5) 0.57932(14) 0.0420(6) Uani 1 1 d .
O4 O 0.52029(18) 0.04457(6) 0.69007(17) 0.0492(7) Uani 1 1 d .
C1 C 0.5265(4) 0.04536(14) 0.9512(3) 0.096(2) Uani 1 1 d .
H1A H 0.5550 0.0280 0.9507 0.115 Uiso 1 1 calc R
H1B H 0.5713 0.0590 0.9548 0.115 Uiso 1 1 calc R
C2 C 0.4778(5) 0.0468(2) 1.0126(4) 0.141(4) Uani 1 1 d .
H2A H 0.4300 0.0342 1.0074 0.169 Uiso 1 1 calc R
H2B H 0.4533 0.0648 1.0158 0.169 Uiso 1 1 calc R
C3 C 0.5243(6) 0.0409(2) 1.0853(4) 0.164(5) Uani 1 1 d .
H3A H 0.5363 0.0219 1.0884 0.246 Uiso 1 1 calc R
H3B H 0.4885 0.0461 1.1272 0.246 Uiso 1 1 calc R
H3C H 0.5778 0.0508 1.0868 0.246 Uiso 1 1 calc R
C4 C 0.3109(3) 0.02585(9) 0.7487(3) 0.0593(12) Uani 1 1 d .
H4A H 0.3552 0.0172 0.7181 0.071 Uiso 1 1 calc R
H4B H 0.2559 0.0235 0.7229 0.071 Uiso 1 1 calc R
C5 C 0.3064(4) 0.01215(11) 0.8198(3) 0.0722(14) Uani 1 1 d .
H5A H 0.2589 0.0194 0.8495 0.087 Uiso 1 1 calc R
H5B H 0.3598 0.0150 0.8477 0.087 Uiso 1 1 calc R
C6 C 0.2930(4) -0.01726(11) 0.8074(4) 0.0900(19) Uani 1 1 d .
H6A H 0.2442 -0.0199 0.7746 0.135 Uiso 1 1 calc R
H6B H 0.2823 -0.0259 0.8550 0.135 Uiso 1 1 calc R
H6C H 0.3439 -0.0249 0.7845 0.135 Uiso 1 1 calc R
C7 C 0.3288(4) 0.02600(10) 0.5105(3) 0.0662(14) Uani 1 1 d .
H7A H 0.3674 0.0315 0.4700 0.079 Uiso 1 1 calc R
H7B H 0.2716 0.0332 0.4999 0.079 Uiso 1 1 calc R
C8 C 0.3246(4) -0.00338(12) 0.5138(4) 0.0865(18) Uani 1 1 d .
H8A H 0.3104 -0.0099 0.4636 0.104 Uiso 1 1 calc R
H8B H 0.3820 -0.0100 0.5261 0.104 Uiso 1 1 calc R
C9 C 0.2655(7) -0.01487(18) 0.5651(5) 0.157(4) Uani 1 1 d .
H9A H 0.2766 -0.0080 0.6149 0.236 Uiso 1 1 calc R
H9B H 0.2722 -0.0341 0.5651 0.236 Uiso 1 1 calc R
H9C H 0.2074 -0.0103 0.5503 0.236 Uiso 1 1 calc R
C10 C 0.5379(4) 0.01662(18) 0.7165(5) 0.113(3) Uani 1 1 d .
H10A H 0.5969 0.0151 0.7349 0.135 Uiso 1 1 calc R
H10B H 0.4986 0.0118 0.7572 0.135 Uiso 1 1 calc R
C11 C 0.5264(5) 0.0012(2) 0.6601(4) 0.134(4) Uani 1 1 d .
H11A H 0.5690 0.0049 0.6211 0.161 Uiso 1 1 calc R
H11B H 0.4689 0.0037 0.6390 0.161 Uiso 1 1 calc R
C12 C 0.5378(5) -0.02947(12) 0.6931(4) 0.100(2) Uani 1 1 d .
H12A H 0.5977 -0.0327 0.7045 0.149 Uiso 1 1 calc R
H12B H 0.5184 -0.0422 0.6559 0.149 Uiso 1 1 calc R
H12C H 0.5038 -0.0315 0.7383 0.149 Uiso 1 1 calc R
C13 C 0.4824(2) 0.07443(7) 0.8564(2) 0.0378(8) Uani 1 1 d .
C14 C 0.5544(3) 0.08431(8) 0.8210(2) 0.0403(9) Uani 1 1 d .
C15 C 0.5537(3) 0.11044(8) 0.7981(2) 0.0453(9) Uani 1 1 d .
H15 H 0.6032 0.1177 0.7760 0.054 Uiso 1 1 calc R
C16 C 0.4821(3) 0.12612(8) 0.8068(2) 0.0438(9) Uani 1 1 d .
C17 C 0.4093(3) 0.11492(8) 0.8373(2) 0.0412(9) Uani 1 1 d .
H17 H 0.3591 0.1253 0.8409 0.049 Uiso 1 1 calc R
C18 C 0.4080(2) 0.08904(8) 0.86259(19) 0.0370(8) Uani 1 1 d .
C19 C 0.4838(3) 0.15318(9) 0.7837(2) 0.0506(10) Uani 1 1 d .
C20 C 0.4844(3) 0.17565(9) 0.7654(3) 0.0531(11) Uani 1 1 d .
C21 C 0.3266(2) 0.07736(8) 0.8929(2) 0.0423(9) Uani 1 1 d .
H21A H 0.3354 0.0584 0.9036 0.051 Uiso 1 1 calc R
H21B H 0.3117 0.0863 0.9399 0.051 Uiso 1 1 calc R
C22 C 0.2602(2) 0.06940(7) 0.7676(2) 0.0366(8) Uani 1 1 d .
C23 C 0.2544(2) 0.08043(7) 0.8387(2) 0.0386(8) Uani 1 1 d .
C24 C 0.1826(3) 0.09459(8) 0.8560(2) 0.0454(9) Uani 1 1 d .
H24 H 0.1768 0.1019 0.9043 0.054 Uiso 1 1 calc R
C25 C 0.1180(3) 0.09852(8) 0.8042(2) 0.0477(10) Uani 1 1 d .
C26 C 0.1300(3) 0.08944(8) 0.7318(2) 0.0441(9) Uani 1 1 d .
H26 H 0.0883 0.0932 0.6953 0.053 Uiso 1 1 calc R
C27 C 0.2017(2) 0.07507(7) 0.7124(2) 0.0377(8) Uani 1 1 d .
C28 C 0.0402(3) 0.11079(10) 0.8277(3) 0.0553(11) Uani 1 1 d .
C29 C -0.0233(3) 0.11934(10) 0.8539(2) 0.0552(11) Uani 1 1 d .
C30 C 0.2153(2) 0.06666(8) 0.6324(2) 0.0426(9) Uani 1 1 d .
H30A H 0.2200 0.0472 0.6302 0.051 Uiso 1 1 calc R
H30B H 0.1654 0.0720 0.6026 0.051 Uiso 1 1 calc R
C31 C 0.3648(2) 0.06368(7) 0.57765(19) 0.0358(8) Uani 1 1 d .
C32 C 0.2947(2) 0.07884(8) 0.59924(19) 0.0373(8) Uani 1 1 d .
C33 C 0.2989(3) 0.10598(8) 0.5897(2) 0.0435(9) Uani 1 1 d .
H33 H 0.2516 0.1166 0.6035 0.052 Uiso 1 1 calc R
C34 C 0.3708(3) 0.11799(8) 0.5605(2) 0.0442(9) Uani 1 1 d .
C35 C 0.4418(3) 0.10272(8) 0.5461(2) 0.0442(9) Uani 1 1 d .
H35 H 0.4926 0.1111 0.5298 0.053 Uiso 1 1 calc R
C36 C 0.4406(2) 0.07550(8) 0.5549(2) 0.0379(8) Uani 1 1 d .
C37 C 0.3689(3) 0.14556(9) 0.5413(2) 0.0543(11) Uani 1 1 d .
C38 C 0.3639(3) 0.16772(9) 0.5202(3) 0.0611(12) Uani 1 1 d .
C39 C 0.5212(3) 0.05959(9) 0.5391(2) 0.0462(10) Uani 1 1 d .
H39A H 0.5084 0.0405 0.5438 0.055 Uiso 1 1 calc R
H39B H 0.5398 0.0630 0.4876 0.055 Uiso 1 1 calc R
C40 C 0.5882(2) 0.05969(8) 0.6670(2) 0.0418(9) Uani 1 1 d .
C41 C 0.5926(2) 0.06669(8) 0.5918(2) 0.0426(9) Uani 1 1 d .
C42 C 0.6629(3) 0.08117(8) 0.5685(2) 0.0472(10) Uani 1 1 d .
H42 H 0.6680 0.0858 0.5177 0.057 Uiso 1 1 calc R
C43 C 0.7259(3) 0.08898(8) 0.6180(2) 0.0469(10) Uani 1 1 d .
C44 C 0.7150(3) 0.08340(8) 0.6931(2) 0.0473(10) Uani 1 1 d .
H44 H 0.7561 0.0895 0.7276 0.057 Uiso 1 1 calc R
C45 C 0.6460(2) 0.06924(8) 0.7185(2) 0.0427(9) Uani 1 1 d .
C46 C 0.8023(3) 0.10295(9) 0.5965(2) 0.0503(10) Uani 1 1 d .
C47 C 0.8688(3) 0.11358(9) 0.5870(2) 0.0499(10) Uani 1 1 d .
C48 C 0.6293(3) 0.06690(8) 0.8010(2) 0.0463(10) Uani 1 1 d .
H48A H 0.6166 0.0483 0.8140 0.056 Uiso 1 1 calc R
H48B H 0.6802 0.0725 0.8292 0.056 Uiso 1 1 calc R
C49 C 0.4783(3) 0.20291(9) 0.7427(3) 0.0568(12) Uani 1 1 d .
C50 C 0.4283(4) 0.21234(11) 0.6829(3) 0.0688(14) Uani 1 1 d .
H50 H 0.3953 0.2018 0.6502 0.083 Uiso 1 1 calc R
C51 C 0.4359(4) 0.23983(12) 0.6805(4) 0.0847(19) Uani 1 1 d .
H51 H 0.4087 0.2512 0.6461 0.102 Uiso 1 1 calc R
C52 C 0.4903(5) 0.24759(10) 0.7374(4) 0.0854(19) Uani 1 1 d .
H52 H 0.5062 0.2653 0.7482 0.103 Uiso 1 1 calc R
C53 C 0.5182(4) 0.22505(10) 0.7764(3) 0.0721(15) Uani 1 1 d .
H53 H 0.5563 0.2247 0.8172 0.087 Uiso 1 1 calc R
C54 C 0.5962(4) 0.23201(12) 0.5662(3) 0.0763(16) Uani 1 1 d .
H54 H 0.5668 0.2423 0.5304 0.092 Uiso 1 1 calc R
C55 C 0.6526(4) 0.24172(12) 0.6204(3) 0.0789(16) Uani 1 1 d .
H55 H 0.6681 0.2597 0.6274 0.095 Uiso 1 1 calc R
C56 C 0.6822(4) 0.22005(13) 0.6625(3) 0.0785(16) Uani 1 1 d .
H56 H 0.7209 0.2208 0.7029 0.094 Uiso 1 1 calc R
C57 C 0.6439(4) 0.19718(12) 0.6337(3) 0.0758(16) Uani 1 1 d .
H57 H 0.6524 0.1797 0.6515 0.091 Uiso 1 1 calc R
C58 C 0.5912(4) 0.20432(12) 0.5746(3) 0.0777(16) Uani 1 1 d .
H58 H 0.5580 0.1926 0.5454 0.093 Uiso 1 1 calc R
C59 C -0.0988(3) 0.12781(9) 0.8910(2) 0.0493(10) Uani 1 1 d .
C60 C -0.1837(3) 0.11926(10) 0.8769(3) 0.0611(12) Uani 1 1 d .
H60 H -0.2009 0.1075 0.8386 0.073 Uiso 1 1 calc R
C61 C -0.2377(3) 0.13118(11) 0.9292(3) 0.0666(14) Uani 1 1 d .
H61 H -0.2974 0.1288 0.9326 0.080 Uiso 1 1 calc R
C62 C -0.1881(3) 0.14710(11) 0.9753(3) 0.0665(14) Uani 1 1 d .
H62 H -0.2086 0.1574 1.0155 0.080 Uiso 1 1 calc R
C63 C -0.1026(3) 0.14542(10) 0.9523(2) 0.0572(12) Uani 1 1 d .
H63 H -0.0559 0.1545 0.9739 0.069 Uiso 1 1 calc R
C64 C -0.1223(5) 0.18113(15) 0.7860(4) 0.097(2) Uani 1 1 d .
H64 H -0.0669 0.1790 0.7658 0.116 Uiso 1 1 calc R
C65 C -0.1971(5) 0.16825(16) 0.7609(3) 0.099(2) Uani 1 1 d .
H65 H -0.2004 0.1558 0.7217 0.119 Uiso 1 1 calc R
C66 C -0.2663(4) 0.17729(15) 0.8051(4) 0.090(2) Uani 1 1 d .
H66 H -0.3242 0.1722 0.8009 0.108 Uiso 1 1 calc R
C67 C -0.2317(4) 0.19515(13) 0.8561(4) 0.0865(19) Uani 1 1 d .
H67 H -0.2628 0.2045 0.8928 0.104 Uiso 1 1 calc R
C68 C -0.1437(4) 0.19709(13) 0.8443(4) 0.0907(19) Uani 1 1 d .
H68 H -0.1055 0.2077 0.8721 0.109 Uiso 1 1 calc R
C69 C 0.3578(4) 0.19483(10) 0.4978(3) 0.0729(15) Uani 1 1 d .
C70 C 0.2914(6) 0.21177(15) 0.5121(5) 0.133(3) Uani 1 1 d .
H70 H 0.2426 0.2072 0.5402 0.159 Uiso 1 1 calc R
C71 C 0.3045(9) 0.23604(16) 0.4809(6) 0.167(5) Uani 1 1 d .
H71 H 0.2659 0.2505 0.4808 0.201 Uiso 1 1 calc R
C72 C 0.3851(8) 0.23547(16) 0.4494(5) 0.139(4) Uani 1 1 d .
H72 H 0.4135 0.2500 0.4269 0.167 Uiso 1 1 calc R
C73 C 0.4177(5) 0.20952(14) 0.4568(4) 0.109(3) Uani 1 1 d .
H73 H 0.4702 0.2032 0.4377 0.131 Uiso 1 1 calc R
C74 C 0.2105(9) 0.1886(3) 0.3570(8) 0.167(5) Uani 1 1 d .
H74 H 0.1659 0.1799 0.3827 0.200 Uiso 1 1 calc R
C75 C 0.2115(11) 0.2163(3) 0.3349(12) 0.238(9) Uani 1 1 d .
H75 H 0.1705 0.2297 0.3439 0.285 Uiso 1 1 calc R
C76 C 0.2908(15) 0.2179(4) 0.2959(7) 0.200(9) Uani 1 1 d .
H76 H 0.3111 0.2332 0.2710 0.240 Uiso 1 1 calc R
C77 C 0.3323(11) 0.1946(4) 0.2995(7) 0.192(7) Uani 1 1 d .
H77 H 0.3872 0.1912 0.2801 0.230 Uiso 1 1 calc R
C78 C 0.2841(10) 0.1776(3) 0.3345(6) 0.150(4) Uani 1 1 d .
H78 H 0.2992 0.1597 0.3429 0.180 Uiso 1 1 calc R
C79 C 0.9510(3) 0.12494(8) 0.5778(2) 0.0479(10) Uani 1 1 d .
C80 C 1.0012(3) 0.13677(9) 0.6351(3) 0.0561(11) Uani 1 1 d .
H80 H 0.9839 0.1395 0.6849 0.067 Uiso 1 1 calc R
C81 C 1.0802(3) 0.14368(10) 0.6049(3) 0.0660(14) Uani 1 1 d .
H81 H 1.1259 0.1517 0.6308 0.079 Uiso 1 1 calc R
C82 C 1.0801(3) 0.13666(10) 0.5293(3) 0.0646(13) Uani 1 1 d .
H82 H 1.1257 0.1392 0.4956 0.078 Uiso 1 1 calc R
C83 C 1.0009(3) 0.12535(9) 0.5123(3) 0.0539(11) Uani 1 1 d .
H83 H 0.9837 0.1191 0.4650 0.065 Uiso 1 1 calc R
C84 C 0.9638(14) 0.1991(2) 0.5854(6) 0.179(8) Uani 1 1 d .
H84 H 0.9761 0.2045 0.6346 0.215 Uiso 1 1 calc R
C85 C 1.0167(5) 0.20037(15) 0.5313(10) 0.139(5) Uani 1 1 d .
H85 H 1.0730 0.2071 0.5327 0.167 Uiso 1 1 calc R
C86 C 0.9754(8) 0.19005(17) 0.4715(4) 0.117(3) Uani 1 1 d .
H86 H 0.9977 0.1878 0.4230 0.140 Uiso 1 1 calc R
C87 C 0.8980(7) 0.18386(13) 0.4946(8) 0.126(4) Uani 1 1 d .
H87 H 0.8538 0.1765 0.4654 0.151 Uiso 1 1 calc R
C88 C 0.8936(9) 0.1897(2) 0.5649(10) 0.165(7) Uani 1 1 d .
H88 H 0.8452 0.1873 0.5956 0.198 Uiso 1 1 calc R

loop_
_atom_site_aniso_label
_atom_site_aniso_U_11
_atom_site_aniso_U_22
_atom_site_aniso_U_33
_atom_site_aniso_U_23
_atom_site_aniso_U_13
_atom_site_aniso_U_12
Fe1 0.0759(5) 0.0379(3) 0.0546(4) 0.0056(3) 0.0013(3) 0.0015(3)
Fe2 0.0438(3) 0.0608(4) 0.0503(4) 0.0090(3) 0.0041(3) 0.0153(3)
Fe3 0.0669(5) 0.0729(5) 0.0907(6) 0.0370(4) -0.0177(4) -0.0083(4)
Fe4 0.0423(3) 0.0399(3) 0.0464(3) -0.0008(3) 0.0009(3) -0.0027(2)
O1 0.0555(17) 0.0384(15) 0.0522(17) 0.0154(13) 0.0043(14) 0.0055(13)
O2 0.0379(14) 0.0417(15) 0.0469(15) -0.0013(12) 0.0046(12) 0.0062(12)
O3 0.0490(16) 0.0329(14) 0.0442(14) -0.0026(11) 0.0021(12) -0.0002(12)
O4 0.0444(16) 0.0425(16) 0.0607(18) 0.0136(14) 0.0060(13) -0.0012(13)
C1 0.105(5) 0.100(5) 0.082(4) 0.053(4) -0.017(4) -0.006(4)
C2 0.115(6) 0.227(12) 0.081(5) 0.022(6) 0.002(5) 0.005(7)
C3 0.180(9) 0.248(13) 0.063(4) 0.032(6) -0.017(5) 0.071(9)
C4 0.059(3) 0.049(3) 0.071(3) 0.000(2) 0.005(2) 0.016(2)
C5 0.079(4) 0.061(3) 0.076(3) 0.006(3) 0.002(3) -0.008(3)
C6 0.086(4) 0.050(3) 0.135(6) 0.016(3) -0.012(4) -0.012(3)
C7 0.091(4) 0.054(3) 0.054(3) -0.015(2) -0.007(3) -0.006(3)
C8 0.106(5) 0.069(4) 0.085(4) -0.023(3) -0.003(4) -0.010(3)
C9 0.210(11) 0.116(7) 0.145(8) -0.035(6) 0.056(8) -0.082(7)
C10 0.053(3) 0.174(9) 0.111(6) -0.019(6) 0.009(4) -0.016(4)
C11 0.097(6) 0.238(12) 0.067(4) 0.003(6) 0.007(4) 0.027(6)
C12 0.125(6) 0.053(3) 0.122(6) 0.017(4) -0.003(5) 0.014(4)
C13 0.049(2) 0.0329(19) 0.0317(18) 0.0053(15) -0.0014(16) -0.0003(16)
C14 0.046(2) 0.039(2) 0.036(2) 0.0035(16) 0.0003(16) -0.0011(17)
C15 0.053(2) 0.039(2) 0.044(2) 0.0049(18) 0.0054(18) -0.0038(19)
C16 0.056(2) 0.035(2) 0.040(2) 0.0025(17) -0.0026(18) -0.0034(18)
C17 0.047(2) 0.038(2) 0.039(2) -0.0010(16) -0.0030(17) 0.0037(17)
C18 0.040(2) 0.039(2) 0.0317(18) -0.0011(16) -0.0015(15) -0.0013(16)
C19 0.060(3) 0.042(2) 0.050(2) 0.0044(19) 0.001(2) -0.002(2)
C20 0.064(3) 0.038(2) 0.057(3) 0.005(2) 0.004(2) 0.003(2)
C21 0.044(2) 0.048(2) 0.0352(19) 0.0028(17) 0.0043(16) 0.0009(18)
C22 0.0345(19) 0.0345(19) 0.041(2) 0.0046(16) 0.0069(16) 0.0009(16)
C23 0.040(2) 0.037(2) 0.039(2) 0.0036(16) 0.0055(16) -0.0024(16)
C24 0.048(2) 0.047(2) 0.042(2) -0.0022(18) 0.0058(18) 0.0040(19)
C25 0.045(2) 0.046(2) 0.052(2) 0.0021(19) 0.0095(19) 0.0125(19)
C26 0.042(2) 0.045(2) 0.045(2) 0.0060(18) 0.0020(17) 0.0065(18)
C27 0.038(2) 0.036(2) 0.039(2) 0.0033(16) 0.0073(16) 0.0010(16)
C28 0.055(3) 0.059(3) 0.052(3) -0.002(2) 0.004(2) 0.015(2)
C29 0.054(3) 0.065(3) 0.047(2) -0.002(2) 0.001(2) 0.018(2)
C30 0.041(2) 0.046(2) 0.041(2) -0.0016(17) -0.0001(17) 0.0015(18)
C31 0.044(2) 0.0332(19) 0.0305(17) 0.0013(15) -0.0011(15) 0.0030(16)
C32 0.043(2) 0.040(2) 0.0295(18) 0.0011(15) -0.0011(15) 0.0048(17)
C33 0.050(2) 0.040(2) 0.041(2) 0.0025(17) 0.0000(18) 0.0118(18)
C34 0.058(3) 0.034(2) 0.040(2) 0.0061(17) -0.0020(18) 0.0054(18)
C35 0.049(2) 0.042(2) 0.041(2) 0.0062(17) 0.0046(18) -0.0002(18)
C36 0.043(2) 0.038(2) 0.0328(18) 0.0026(16) 0.0024(16) 0.0057(17)
C37 0.064(3) 0.046(3) 0.053(3) 0.008(2) 0.007(2) 0.008(2)
C38 0.075(3) 0.045(3) 0.064(3) 0.013(2) 0.004(2) 0.004(2)
C39 0.045(2) 0.046(2) 0.048(2) -0.0008(18) 0.0090(18) 0.0076(18)
C40 0.037(2) 0.035(2) 0.053(2) 0.0043(18) 0.0108(18) 0.0052(16)
C41 0.040(2) 0.039(2) 0.049(2) -0.0006(17) 0.0092(17) 0.0097(17)
C42 0.049(2) 0.042(2) 0.050(2) 0.0041(18) 0.0120(19) 0.0036(19)
C43 0.047(2) 0.039(2) 0.055(2) 0.0050(18) 0.0094(19) 0.0000(18)
C44 0.049(2) 0.042(2) 0.051(2) -0.0008(18) 0.0049(19) -0.0002(19)
C45 0.041(2) 0.037(2) 0.051(2) 0.0047(18) 0.0067(18) 0.0080(17)
C46 0.051(3) 0.045(2) 0.054(3) 0.005(2) 0.006(2) -0.002(2)
C47 0.052(3) 0.046(2) 0.052(2) 0.0068(19) 0.008(2) 0.000(2)
C48 0.045(2) 0.045(2) 0.049(2) 0.0101(19) 0.0034(18) 0.0043(18)
C49 0.076(3) 0.033(2) 0.061(3) 0.002(2) 0.007(2) 0.005(2)
C50 0.073(3) 0.057(3) 0.077(3) 0.012(3) -0.001(3) 0.006(3)
C51 0.087(4) 0.061(4) 0.106(5) 0.032(3) 0.018(4) 0.018(3)
C52 0.122(5) 0.033(3) 0.101(4) -0.002(3) 0.040(4) 0.004(3)
C53 0.115(5) 0.041(3) 0.060(3) -0.007(2) 0.011(3) -0.005(3)
C54 0.099(4) 0.076(4) 0.054(3) 0.012(3) 0.005(3) 0.010(3)
C55 0.095(4) 0.070(4) 0.071(3) 0.014(3) 0.008(3) -0.016(3)
C56 0.079(4) 0.092(4) 0.065(3) 0.011(3) -0.006(3) 0.000(3)
C57 0.091(4) 0.075(4) 0.061(3) 0.003(3) -0.001(3) 0.027(3)
C58 0.097(4) 0.074(4) 0.063(3) -0.016(3) -0.004(3) 0.014(3)
C59 0.047(2) 0.054(3) 0.047(2) -0.0017(19) 0.0027(19) 0.012(2)
C60 0.058(3) 0.065(3) 0.061(3) -0.004(2) -0.004(2) -0.001(2)
C61 0.050(3) 0.080(4) 0.070(3) 0.019(3) 0.011(2) 0.008(3)
C62 0.069(3) 0.083(4) 0.047(3) 0.004(2) 0.011(2) 0.031(3)
C63 0.058(3) 0.065(3) 0.048(2) -0.010(2) -0.009(2) 0.017(2)
C64 0.084(4) 0.111(6) 0.096(5) 0.050(4) 0.026(4) 0.022(4)
C65 0.135(6) 0.118(6) 0.045(3) 0.020(3) 0.002(4) 0.041(5)
C66 0.070(4) 0.113(5) 0.087(4) 0.040(4) -0.008(3) 0.032(4)
C67 0.083(4) 0.078(4) 0.099(5) 0.030(4) 0.020(4) 0.032(3)
C68 0.087(4) 0.070(4) 0.116(5) 0.030(4) 0.010(4) 0.004(3)
C69 0.107(4) 0.045(3) 0.066(3) 0.012(2) -0.015(3) 0.004(3)
C70 0.195(9) 0.087(5) 0.116(6) 0.029(4) 0.024(6) 0.072(6)
C71 0.292(16) 0.053(5) 0.157(9) 0.028(5) 0.011(10) 0.049(7)
C72 0.225(11) 0.067(5) 0.126(7) 0.047(5) -0.081(7) -0.054(6)
C73 0.109(5) 0.100(5) 0.117(5) 0.057(4) -0.046(4) -0.045(4)
C74 0.133(9) 0.148(11) 0.219(13) 0.044(9) -0.074(9) -0.075(8)
C75 0.197(14) 0.176(15) 0.34(2) 0.042(15) -0.194(16) 0.003(12)
C76 0.30(2) 0.190(15) 0.109(8) 0.072(10) -0.103(12) -0.096(16)
C77 0.252(18) 0.212(16) 0.111(9) -0.034(10) 0.025(10) -0.091(16)
C78 0.161(10) 0.165(11) 0.125(8) -0.006(8) -0.036(8) -0.042(10)
C79 0.051(2) 0.040(2) 0.052(2) 0.0059(19) 0.008(2) 0.0012(19)
C80 0.062(3) 0.054(3) 0.053(3) 0.008(2) -0.006(2) 0.008(2)
C81 0.045(3) 0.062(3) 0.091(4) 0.012(3) -0.015(3) 0.002(2)
C82 0.052(3) 0.054(3) 0.089(4) 0.002(3) 0.022(3) 0.004(2)
C83 0.060(3) 0.042(2) 0.059(3) -0.005(2) 0.017(2) -0.004(2)
C84 0.37(2) 0.072(7) 0.091(6) -0.038(6) -0.068(11) 0.087(11)
C85 0.079(5) 0.051(4) 0.289(15) 0.047(7) -0.057(7) -0.027(4)
C86 0.195(10) 0.085(5) 0.071(4) 0.040(4) 0.050(5) 0.061(6)
C87 0.105(6) 0.052(4) 0.221(11) 0.026(6) -0.107(7) -0.008(4)
C88 0.149(9) 0.113(9) 0.233(14) 0.101(10) 0.125(10) 0.089(8)

loop_
_atom_type_symbol
_atom_type_description
_atom_type_scat_dispersion_real
_atom_type_scat_dispersion_imag
_atom_type_scat_source
C C 0.0033 0.0016 'International Tables Vol C Tables 4.2.6.8 and 6.1.1.4'
H H 0.0000 0.0000 'International Tables Vol C Tables 4.2.6.8 and 6.1.1.4'
O O 0.0106 0.0060 'International Tables Vol C Tables 4.2.6.8 and 6.1.1.4'
Fe Fe 0.3463 0.8444 'International Tables Vol C Tables 4.2.6.8 and 6.1.1.4'

loop_
_geom_angle_atom_site_label_1
_geom_angle_atom_site_label_2
_geom_angle_atom_site_label_3
_geom_angle
C58 Fe1 C57 40.5(2)
C58 Fe1 C53 156.2(2)
C57 Fe1 C53 121.7(2)
C58 Fe1 C54 40.9(2)
C57 Fe1 C54 68.2(2)
C53 Fe1 C54 161.8(2)
C58 Fe1 C52 160.8(3)
C57 Fe1 C52 158.0(3)
C53 Fe1 C52 40.7(2)
C54 Fe1 C52 124.9(2)
C58 Fe1 C49 120.3(2)
C57 Fe1 C49 107.6(2)
C53 Fe1 C49 41.0(2)
C54 Fe1 C49 155.6(2)
C52 Fe1 C49 67.9(2)
C58 Fe1 C50 106.5(3)
C57 Fe1 C50 124.2(2)
C53 Fe1 C50 68.7(2)
C54 Fe1 C50 120.2(2)
C52 Fe1 C50 67.5(3)
C49 Fe1 C50 40.8(2)
C58 Fe1 C55 68.3(3)
C57 Fe1 C55 67.8(3)
C53 Fe1 C55 125.5(2)
C54 Fe1 C55 40.5(2)
C52 Fe1 C55 109.4(3)
C49 Fe1 C55 162.3(2)
C50 Fe1 C55 156.1(2)
C58 Fe1 C51 123.8(3)
C57 Fe1 C51 160.4(3)
C53 Fe1 C51 68.4(3)
C54 Fe1 C51 107.4(2)
C52 Fe1 C51 40.0(3)
C49 Fe1 C51 68.0(2)
C50 Fe1 C51 40.1(2)
C55 Fe1 C51 122.1(2)
C58 Fe1 C56 68.2(3)
C57 Fe1 C56 40.3(2)
C53 Fe1 C56 108.5(3)
C54 Fe1 C56 68.2(2)
C52 Fe1 C56 123.3(3)
C49 Fe1 C56 125.2(2)
C50 Fe1 C56 161.4(2)
C55 Fe1 C56 40.4(2)
C51 Fe1 C56 157.7(3)
C65 Fe2 C60 107.6(3)
C65 Fe2 C66 41.4(3)
C60 Fe2 C66 117.3(3)
C65 Fe2 C64 41.2(3)
C60 Fe2 C64 129.2(3)
C66 Fe2 C64 69.0(3)
C65 Fe2 C67 68.0(3)
C60 Fe2 C67 151.3(2)
C66 Fe2 C67 40.3(3)
C64 Fe2 C67 67.2(3)
C65 Fe2 C68 67.9(3)
C60 Fe2 C68 166.6(2)
C66 Fe2 C68 68.4(3)
C64 Fe2 C68 39.3(3)
C67 Fe2 C68 40.3(3)
C65 Fe2 C61 127.4(3)
C60 Fe2 C61 40.5(2)
C66 Fe2 C61 106.7(3)
C64 Fe2 C61 166.7(3)
C67 Fe2 C61 118.2(2)
C68 Fe2 C61 152.2(3)
C65 Fe2 C63 153.0(3)
C60 Fe2 C63 68.5(2)
C66 Fe2 C63 164.8(2)
C64 Fe2 C63 119.4(3)
C67 Fe2 C63 128.4(3)
C68 Fe2 C63 109.3(3)
C61 Fe2 C63 68.0(2)
C65 Fe2 C59 118.5(2)
C60 Fe2 C59 41.11(18)
C66 Fe2 C59 152.2(3)
C64 Fe2 C59 109.1(2)
C67 Fe2 C59 166.4(3)
C68 Fe2 C59 128.7(2)
C61 Fe2 C59 68.48(19)
C63 Fe2 C59 40.75(17)
C65 Fe2 C62 165.0(3)
C60 Fe2 C62 67.7(2)
C66 Fe2 C62 126.7(2)
C64 Fe2 C62 152.6(3)
C67 Fe2 C62 108.8(2)
C68 Fe2 C62 119.8(3)
C61 Fe2 C62 39.9(2)
C63 Fe2 C62 40.34(19)
C59 Fe2 C62 68.08(18)
C76 Fe3 C75 42.6(7)
C76 Fe3 C77 39.9(6)
C75 Fe3 C77 70.5(8)
C76 Fe3 C74 68.7(6)
C75 Fe3 C74 43.0(5)
C77 Fe3 C74 67.2(6)
C76 Fe3 C78 66.0(6)
C75 Fe3 C78 69.8(6)
C77 Fe3 C78 38.5(5)
C74 Fe3 C78 39.6(5)
C76 Fe3 C73 126.7(7)
C75 Fe3 C73 164.1(7)
C77 Fe3 C73 108.3(6)
C74 Fe3 C73 152.2(5)
C78 Fe3 C73 119.8(5)
C76 Fe3 C71 120.4(7)
C75 Fe3 C71 105.1(7)
C77 Fe3 C71 154.7(6)
C74 Fe3 C71 127.3(7)
C78 Fe3 C71 165.0(6)
C73 Fe3 C71 68.8(5)
C76 Fe3 C69 164.3(8)
C75 Fe3 C69 152.0(8)
C77 Fe3 C69 127.3(7)
C74 Fe3 C69 118.3(4)
C78 Fe3 C69 109.5(4)
C73 Fe3 C69 41.0(2)
C71 Fe3 C69 68.0(3)
C76 Fe3 C70 154.8(8)
C75 Fe3 C70 118.3(8)
C77 Fe3 C70 164.5(7)
C74 Fe3 C70 109.6(5)
C78 Fe3 C70 129.6(5)
C73 Fe3 C70 67.0(4)
C71 Fe3 C70 39.3(3)
C69 Fe3 C70 39.5(3)
C76 Fe3 C72 109.0(5)
C75 Fe3 C72 125.1(6)
C77 Fe3 C72 121.2(6)
C74 Fe3 C72 165.0(6)
C78 Fe3 C72 154.2(6)
C73 Fe3 C72 41.1(3)
C71 Fe3 C72 40.0(4)
C69 Fe3 C72 68.0(3)
C70 Fe3 C72 65.8(4)
C84 Fe4 C86 64.7(4)
C84 Fe4 C85 37.9(5)
C86 Fe4 C85 40.1(4)
C84 Fe4 C88 37.1(5)
C86 Fe4 C88 64.3(3)
C85 Fe4 C88 63.6(4)
C84 Fe4 C87 63.3(4)
C86 Fe4 C87 38.7(4)
C85 Fe4 C87 65.1(3)
C88 Fe4 C87 38.0(4)
C84 Fe4 C80 113.0(4)
C86 Fe4 C80 176.2(4)
C85 Fe4 C80 136.2(5)
C88 Fe4 C80 115.9(4)
C87 Fe4 C80 143.7(4)
C84 Fe4 C81 114.9(5)
C86 Fe4 C81 137.1(4)
C85 Fe4 C81 111.0(3)
C88 Fe4 C81 142.7(6)
C87 Fe4 C81 175.7(4)
C80 Fe4 C81 40.36(19)
C84 Fe4 C82 142.7(7)
C86 Fe4 C82 111.7(3)
C85 Fe4 C82 113.9(4)
C88 Fe4 C82 176.0(4)
C87 Fe4 C82 138.5(5)
C80 Fe4 C82 68.1(2)
C81 Fe4 C82 40.5(2)
C84 Fe4 C83 176.8(6)
C86 Fe4 C83 114.0(3)
C85 Fe4 C83 142.8(5)
C88 Fe4 C83 139.8(6)
C87 Fe4 C83 113.7(3)
C80 Fe4 C83 68.4(2)
C81 Fe4 C83 68.1(2)
C82 Fe4 C83 40.30(19)
C84 Fe4 C79 138.8(6)
C86 Fe4 C79 142.8(4)
C85 Fe4 C79 176.4(5)
C88 Fe4 C79 114.6(4)
C87 Fe4 C79 115.8(3)
C80 Fe4 C79 40.99(18)
C81 Fe4 C79 68.31(19)
C82 Fe4 C79 68.04(18)
C83 Fe4 C79 40.57(17)
C13 O1 C1 114.3(4)
C22 O2 C4 114.8(3)
C31 O3 C7 111.6(3)
C40 O4 C10 118.1(3)
C2 C1 O1 116.1(6)
C2 C1 H1A 108.2
O1 C1 H1A 108.2
C2 C1 H1B 108.2
O1 C1 H1B 108.2
H1A C1 H1B 107.4
C1 C2 C3 115.0(7)
C1 C2 H2A 108.5
C3 C2 H2A 108.5
C1 C2 H2B 108.5
C3 C2 H2B 108.5
H2A C2 H2B 107.5
C2 C3 H3A 109.5
C2 C3 H3B 109.5
H3A C3 H3B 109.5
C2 C3 H3C 109.5
H3A C3 H3C 109.5
H3B C3 H3C 109.5
O2 C4 C5 115.8(4)
O2 C4 H4A 108.3
C5 C4 H4A 108.3
O2 C4 H4B 108.3
C5 C4 H4B 108.3
H4A C4 H4B 107.4
C4 C5 C6 110.0(5)
C4 C5 H5A 109.7
C6 C5 H5A 109.7
C4 C5 H5B 109.7
C6 C5 H5B 109.7
H5A C5 H5B 108.2
C5 C6 H6A 109.5
C5 C6 H6B 109.5
H6A C6 H6B 109.5
C5 C6 H6C 109.5
H6A C6 H6C 109.5
H6B C6 H6C 109.5
O3 C7 C8 110.2(4)
O3 C7 H7A 109.6
C8 C7 H7A 109.6
O3 C7 H7B 109.6
C8 C7 H7B 109.6
H7A C7 H7B 108.1
C9 C8 C7 117.3(6)
C9 C8 H8A 108.0
C7 C8 H8A 108.0
C9 C8 H8B 108.0
C7 C8 H8B 108.0
H8A C8 H8B 107.2
C8 C9 H9A 109.5
C8 C9 H9B 109.5
H9A C9 H9B 109.5
C8 C9 H9C 109.5
H9A C9 H9C 109.5
H9B C9 H9C 109.5
C11 C10 O4 106.7(8)
C11 C10 H10A 110.4
O4 C10 H10A 110.4
C11 C10 H10B 110.4
O4 C10 H10B 110.4
H10A C10 H10B 108.6
C10 C11 C12 105.3(7)
C10 C11 H11A 110.7
C12 C11 H11A 110.7
C10 C11 H11B 110.7
C12 C11 H11B 110.7
H11A C11 H11B 108.8
C11 C12 H12A 109.5
C11 C12 H12B 109.5
H12A C12 H12B 109.5
C11 C12 H12C 109.5
H12A C12 H12C 109.5
H12B C12 H12C 109.5
O1 C13 C18 119.0(3)
O1 C13 C14 118.9(3)
C18 C13 C14 122.0(3)
C15 C14 C13 118.3(4)
C15 C14 C48 119.4(4)
C13 C14 C48 122.1(4)
C14 C15 C16 121.2(4)
C14 C15 H15 119.4
C16 C15 H15 119.4
C15 C16 C17 118.7(4)
C15 C16 C19 119.9(4)
C17 C16 C19 121.4(4)
C18 C17 C16 121.8(4)
C18 C17 H17 119.1
C16 C17 H17 119.1
C17 C18 C13 117.7(3)
C17 C18 C21 120.0(3)
C13 C18 C21 122.3(3)
C20 C19 C16 179.0(5)
C19 C20 C49 175.7(5)
C23 C21 C18 111.2(3)
C23 C21 H21A 109.4
C18 C21 H21A 109.4
C23 C21 H21B 109.4
C18 C21 H21B 109.4
H21A C21 H21B 108.0
O2 C22 C27 119.9(3)
O2 C22 C23 117.9(3)
C27 C22 C23 122.1(3)
C24 C23 C22 118.0(4)
C24 C23 C21 121.7(4)
C22 C23 C21 120.3(3)
C23 C24 C25 121.4(4)
C23 C24 H24 119.3
C25 C24 H24 119.3
C24 C25 C26 118.7(4)
C24 C25 C28 119.0(4)
C26 C25 C28 122.2(4)
C27 C26 C25 121.3(4)
C27 C26 H26 119.4
C25 C26 H26 119.4
C26 C27 C22 117.8(3)
C26 C27 C30 120.1(3)
C22 C27 C30 122.0(3)
C29 C28 C25 172.9(5)
C28 C29 C59 174.5(5)
C32 C30 C27 112.2(3)
C32 C30 H30A 109.2
C27 C30 H30A 109.2
C32 C30 H30B 109.2
C27 C30 H30B 109.2
H30A C30 H30B 107.9
O3 C31 C36 119.4(3)
O3 C31 C32 119.3(3)
C36 C31 C32 121.3(3)
C33 C32 C31 118.2(4)
C33 C32 C30 119.4(3)
C31 C32 C30 122.4(3)
C32 C33 C34 121.3(4)
C32 C33 H33 119.3
C34 C33 H33 119.3
C35 C34 C33 119.0(4)
C35 C34 C37 120.9(4)
C33 C34 C37 120.0(4)
C34 C35 C36 121.5(4)
C34 C35 H35 119.3
C36 C35 H35 119.3
C35 C36 C31 118.1(3)
C35 C36 C39 119.4(4)
C31 C36 C39 122.5(3)
C38 C37 C34 174.6(5)
C37 C38 C69 177.8(6)
C41 C39 C36 111.9(3)
C41 C39 H39A 109.2
C36 C39 H39A 109.2
C41 C39 H39B 109.2
C36 C39 H39B 109.2
H39A C39 H39B 107.9
O4 C40 C45 120.0(4)
O4 C40 C41 118.0(4)
C45 C40 C41 121.8(4)
C42 C41 C40 117.7(4)
C42 C41 C39 121.6(4)
C40 C41 C39 120.7(4)
C43 C42 C41 121.4(4)
C43 C42 H42 119.3
C41 C42 H42 119.3
C42 C43 C44 118.6(4)
C42 C43 C46 123.9(4)
C44 C43 C46 117.4(4)
C45 C44 C43 121.7(4)
C45 C44 H44 119.2
C43 C44 H44 119.2
C44 C45 C40 118.3(4)
C44 C45 C48 120.2(4)
C40 C45 C48 121.1(4)
C47 C46 C43 172.1(5)
C46 C47 C79 176.4(5)
C14 C48 C45 108.9(3)
C14 C48 H48A 109.9
C45 C48 H48A 109.9
C14 C48 H48B 109.9
C45 C48 H48B 109.9
H48A C48 H48B 108.3
C50 C49 C53 107.8(4)
C50 C49 C20 125.1(5)
C53 C49 C20 127.1(5)
C50 C49 Fe1 69.7(3)
C53 C49 Fe1 69.2(3)
C20 C49 Fe1 127.9(3)
C51 C50 C49 108.2(5)
C51 C50 Fe1 70.3(3)
C49 C50 Fe1 69.6(3)
C51 C50 H50 125.9
C49 C50 H50 125.9
Fe1 C50 H50 125.8
C52 C51 C50 108.0(5)
C52 C51 Fe1 69.4(4)
C50 C51 Fe1 69.6(3)
C52 C51 H51 126.0
C50 C51 H51 126.0
Fe1 C51 H51 126.5
C51 C52 C53 109.3(5)
C51 C52 Fe1 70.6(3)
C53 C52 Fe1 69.5(3)
C51 C52 H52 125.3
C53 C52 H52 125.3
Fe1 C52 H52 126.2
C52 C53 C49 106.7(5)
C52 C53 Fe1 69.8(3)
C49 C53 Fe1 69.9(3)
C52 C53 H53 126.7
C49 C53 H53 126.7
Fe1 C53 H53 125.3
C55 C54 C58 107.8(5)
C55 C54 Fe1 70.5(3)
C58 C54 Fe1 69.3(3)
C55 C54 H54 126.1
C58 C54 H54 126.1
Fe1 C54 H54 125.7
C54 C55 C56 108.1(5)
C54 C55 Fe1 69.0(3)
C56 C55 Fe1 69.9(3)
C54 C55 H55 126.0
C56 C55 H55 126.0
Fe1 C55 H55 126.6
C57 C56 C55 107.4(5)
C57 C56 Fe1 68.9(3)
C55 C56 Fe1 69.7(3)
C57 C56 H56 126.3
C55 C56 H56 126.3
Fe1 C56 H56 126.7
C58 C57 C56 108.9(5)
C58 C57 Fe1 69.5(3)
C56 C57 Fe1 70.7(3)
C58 C57 H57 125.6
C56 C57 H57 125.6
Fe1 C57 H57 125.8
C57 C58 C54 107.8(5)
C57 C58 Fe1 70.0(3)
C54 C58 Fe1 69.8(3)
C57 C58 H58 126.1
C54 C58 H58 126.1
Fe1 C58 H58 125.6
C63 C59 C60 106.8(4)
C63 C59 C29 126.0(4)
C60 C59 C29 127.1(4)
C63 C59 Fe2 69.6(2)
C60 C59 Fe2 68.8(3)
C29 C59 Fe2 129.1(3)
C61 C60 C59 108.3(4)
C61 C60 Fe2 70.4(3)
C59 C60 Fe2 70.1(3)
C61 C60 H60 125.8
C59 C60 H60 125.8
Fe2 C60 H60 125.2
C62 C61 C60 108.1(4)
C62 C61 Fe2 70.3(3)
C60 C61 Fe2 69.1(3)
C62 C61 H61 125.9
C60 C61 H61 125.9
Fe2 C61 H61 126.2
C61 C62 C63 108.8(4)
C61 C62 Fe2 69.8(3)
C63 C62 Fe2 69.6(3)
C61 C62 H62 125.6
C63 C62 H62 125.6
Fe2 C62 H62 126.6
C62 C63 C59 107.9(4)
C62 C63 Fe2 70.0(3)
C59 C63 Fe2 69.7(2)
C62 C63 H63 126.1
C59 C63 H63 126.1
Fe2 C63 H63 125.8
C68 C64 C65 108.2(6)
C68 C64 Fe2 70.5(4)
C65 C64 Fe2 68.3(3)
C68 C64 H64 125.9
C65 C64 H64 125.9
Fe2 C64 H64 126.8
C64 C65 C66 107.9(7)
C64 C65 Fe2 70.5(4)
C66 C65 Fe2 70.3(3)
C64 C65 H65 126.0
C66 C65 H65 126.0
Fe2 C65 H65 124.8
C67 C66 C65 106.1(6)
C67 C66 Fe2 70.1(3)
C65 C66 Fe2 68.3(3)
C67 C66 H66 127.0
C65 C66 H66 127.0
Fe2 C66 H66 126.2
C66 C67 C68 109.2(6)
C66 C67 Fe2 69.6(3)
C68 C67 Fe2 69.9(3)
C66 C67 H67 125.4
C68 C67 H67 125.4
Fe2 C67 H67 126.7
C64 C68 C67 108.6(7)
C64 C68 Fe2 70.2(4)
C67 C68 Fe2 69.8(4)
C64 C68 H68 125.7
C67 C68 H68 125.7
Fe2 C68 H68 125.9
C70 C69 C73 106.1(6)
C70 C69 C38 126.5(6)
C73 C69 C38 127.4(6)
C70 C69 Fe3 70.5(4)
C73 C69 Fe3 68.2(3)
C38 C69 Fe3 125.9(4)
C71 C70 C69 111.6(9)
C71 C70 Fe3 69.9(6)
C69 C70 Fe3 70.0(4)
C71 C70 H70 124.2
C69 C70 H70 124.2
Fe3 C70 H70 127.6
C70 C71 C72 106.6(9)
C70 C71 Fe3 70.8(5)
C72 C71 Fe3 70.5(6)
C70 C71 H71 126.7
C72 C71 H71 126.7
Fe3 C71 H71 123.7
C71 C72 C73 108.1(7)
C71 C72 Fe3 69.5(6)
C73 C72 Fe3 68.0(4)
C71 C72 H72 125.9
C73 C72 H72 125.9
Fe3 C72 H72 128.2
C69 C73 C72 107.2(8)
C69 C73 Fe3 70.8(4)
C72 C73 Fe3 71.0(5)
C69 C73 H73 126.4
C72 C73 H73 126.4
Fe3 C73 H73 123.5
C78 C74 C75 108.0(14)
C78 C74 Fe3 70.2(6)
C75 C74 Fe3 68.0(5)
C78 C74 H74 126.0
C75 C74 H74 126.0
Fe3 C74 H74 127.4
C76 C75 C74 101.5(15)
C76 C75 Fe3 68.6(6)
C74 C75 Fe3 69.0(6)
C76 C75 H75 129.3
C74 C75 H75 129.3
Fe3 C75 H75 124.8
C77 C76 C75 110.2(15)
C77 C76 Fe3 70.5(7)
C75 C76 Fe3 68.7(7)
C77 C76 H76 124.9
C75 C76 H76 124.9
Fe3 C76 H76 127.5
C78 C77 C76 108.6(18)
C78 C77 Fe3 71.0(8)
C76 C77 Fe3 69.7(8)
C78 C77 H77 125.7
C76 C77 H77 125.7
Fe3 C77 H77 125.2
C77 C78 C74 111.5(15)
C77 C78 Fe3 70.5(8)
C74 C78 Fe3 70.2(7)
C77 C78 H78 124.2
C74 C78 H78 124.2
Fe3 C78 H78 126.7
C83 C79 C47 127.2(4)
C83 C79 C80 106.9(4)
C47 C79 C80 125.8(4)
C83 C79 Fe4 69.2(2)
C47 C79 Fe4 130.0(3)
C80 C79 Fe4 68.6(3)
C81 C80 C79 108.2(4)
C81 C80 Fe4 69.9(3)
C79 C80 Fe4 70.4(2)
C81 C80 H80 125.9
C79 C80 H80 125.9
Fe4 C80 H80 125.4
C80 C81 C82 108.2(5)
C80 C81 Fe4 69.7(3)
C82 C81 Fe4 69.9(3)
C80 C81 H81 125.9
C82 C81 H81 125.9
Fe4 C81 H81 126.0
C83 C82 C81 108.4(4)
C83 C82 Fe4 70.0(3)
C81 C82 Fe4 69.6(3)
C83 C82 H82 125.8
C81 C82 H82 125.8
Fe4 C82 H82 126.1
C82 C83 C79 108.3(4)
C82 C83 Fe4 69.7(3)
C79 C83 Fe4 70.3(2)
C82 C83 H83 125.9
C79 C83 H83 125.9
Fe4 C83 H83 125.8
C88 C84 C85 111.4(10)
C88 C84 Fe4 72.9(6)
C85 C84 Fe4 72.2(5)
C88 C84 H84 124.3
C85 C84 H84 124.3
Fe4 C84 H84 122.1
C84 C85 C86 105.8(9)
C84 C85 Fe4 69.8(5)
C86 C85 Fe4 69.9(4)
C84 C85 H85 127.1
C86 C85 H85 127.1
Fe4 C85 H85 124.8
C87 C86 C85 106.2(8)
C87 C86 Fe4 71.4(4)
C85 C86 Fe4 70.0(4)
C87 C86 H86 126.9
C85 C86 H86 126.9
Fe4 C86 H86 123.4
C88 C87 C86 107.6(9)
C88 C87 Fe4 70.4(5)
C86 C87 Fe4 69.9(4)
C88 C87 H87 126.2
C86 C87 H87 126.2
Fe4 C87 H87 125.1
C84 C88 C87 109.0(10)
C84 C88 Fe4 70.1(6)
C87 C88 Fe4 71.6(5)
C84 C88 H88 125.5
C87 C88 H88 125.5
Fe4 C88 H88 124.4

loop_
_geom_bond_atom_site_label_1
_geom_bond_atom_site_label_2
_geom_bond_distance
Fe1 C58 2.020(5)
Fe1 C57 2.026(6)
Fe1 C53 2.027(5)
Fe1 C54 2.027(5)
Fe1 C52 2.031(6)
Fe1 C49 2.036(5)
Fe1 C50 2.037(6)
Fe1 C55 2.046(6)
Fe1 C51 2.046(6)
Fe1 C56 2.049(6)
Fe2 C65 2.004(5)
Fe2 C60 2.025(5)
Fe2 C66 2.031(5)
Fe2 C64 2.033(6)
Fe2 C67 2.037(6)
Fe2 C68 2.038(6)
Fe2 C61 2.042(5)
Fe2 C63 2.042(4)
Fe2 C59 2.043(4)
Fe2 C62 2.048(5)
Fe3 C76 1.975(10)
Fe3 C75 1.976(10)
Fe3 C77 1.985(12)
Fe3 C74 1.991(9)
Fe3 C78 1.991(11)
Fe3 C73 1.999(7)
Fe3 C71 2.026(11)
Fe3 C69 2.033(5)
Fe3 C70 2.039(8)
Fe3 C72 2.039(8)
Fe4 C84 1.963(8)
Fe4 C86 1.991(6)
Fe4 C85 1.992(7)
Fe4 C88 1.995(8)
Fe4 C87 2.009(6)
Fe4 C80 2.032(5)
Fe4 C81 2.034(5)
Fe4 C82 2.037(5)
Fe4 C83 2.042(4)
Fe4 C79 2.056(4)
O1 C13 1.386(4)
O1 C1 1.424(6)
O2 C22 1.378(4)
O2 C4 1.436(5)
O3 C31 1.388(4)
O3 C7 1.429(5)
O4 C40 1.379(5)
O4 C10 1.519(9)
C1 C2 1.349(9)
C1 H1A 0.9900
C1 H1B 0.9900
C2 C3 1.532(10)
C2 H2A 0.9900
C2 H2B 0.9900
C3 H3A 0.9800
C3 H3B 0.9800
C3 H3C 0.9800
C4 C5 1.462(7)
C4 H4A 0.9900
C4 H4B 0.9900
C5 C6 1.521(7)
C5 H5A 0.9900
C5 H5B 0.9900
C6 H6A 0.9800
C6 H6B 0.9800
C6 H6C 0.9800
C7 C8 1.491(7)
C7 H7A 0.9900
C7 H7B 0.9900
C8 C9 1.436(10)
C8 H8A 0.9900
C8 H8B 0.9900
C9 H9A 0.9800
C9 H9B 0.9800
C9 H9C 0.9800
C10 C11 1.295(10)
C10 H10A 0.9900
C10 H10B 0.9900
C11 C12 1.676(11)
C11 H11A 0.9900
C11 H11B 0.9900
C12 H12A 0.9800
C12 H12B 0.9800
C12 H12C 0.9800
C13 C18 1.390(5)
C13 C14 1.394(5)
C14 C15 1.387(5)
C14 C48 1.515(6)
C15 C16 1.388(6)
C15 H15 0.9500
C16 C17 1.392(6)
C16 C19 1.433(6)
C17 C18 1.388(5)
C17 H17 0.9500
C18 C21 1.513(5)
C19 C20 1.185(6)
C20 C49 1.444(6)
C21 C23 1.508(5)
C21 H21A 0.9900
C21 H21B 0.9900
C22 C27 1.388(5)
C22 C23 1.402(5)
C23 C24 1.375(5)
C24 C25 1.396(6)
C24 H24 0.9500
C25 C26 1.398(6)
C25 C28 1.438(6)
C26 C27 1.387(5)
C26 H26 0.9500
C27 C30 1.521(5)
C28 C29 1.187(6)
C29 C59 1.430(6)
C30 C32 1.517(5)
C30 H30A 0.9900
C30 H30B 0.9900
C31 C36 1.398(5)
C31 C32 1.399(5)
C32 C33 1.387(5)
C33 C34 1.388(6)
C33 H33 0.9500
C34 C35 1.384(6)
C34 C37 1.440(6)
C35 C36 1.388(5)
C35 H35 0.9500
C36 C39 1.529(5)
C37 C38 1.187(6)
C38 C69 1.435(6)
C39 C41 1.516(6)
C39 H39A 0.9900
C39 H39B 0.9900
C40 C45 1.388(6)
C40 C41 1.405(6)
C41 C42 1.394(6)
C42 C43 1.391(6)
C42 H42 0.9500
C43 C44 1.396(6)
C43 C46 1.448(6)
C44 C45 1.380(6)
C44 H44 0.9500
C45 C48 1.517(6)
C46 C47 1.190(6)
C47 C79 1.426(6)
C48 H48A 0.9900
C48 H48B 0.9900
C49 C50 1.419(7)
C49 C53 1.422(7)
C50 C51 1.398(8)
C50 H50 0.9500
C51 C52 1.395(9)
C51 H51 0.9500
C52 C53 1.411(8)
C52 H52 0.9500
C53 H53 0.9500
C54 C55 1.410(8)
C54 C58 1.413(8)
C54 H54 0.9500
C55 C56 1.414(8)
C55 H55 0.9500
C56 C57 1.406(8)
C56 H56 0.9500
C57 C58 1.399(8)
C57 H57 0.9500
C58 H58 0.9500
C59 C63 1.422(6)
C59 C60 1.429(6)
C60 C61 1.406(7)
C60 H60 0.9500
C61 C62 1.397(8)
C61 H61 0.9500
C62 C63 1.410(7)
C62 H62 0.9500
C63 H63 0.9500
C64 C68 1.369(10)
C64 C65 1.420(10)
C64 H64 0.9500
C65 C66 1.427(9)
C65 H65 0.9500
C66 C67 1.401(9)
C66 H66 0.9500
C67 C68 1.405(9)
C67 H67 0.9500
C68 H68 0.9500
C69 C70 1.376(9)
C69 C73 1.411(9)
C70 C71 1.368(11)
C70 H70 0.9500
C71 C72 1.392(14)
C71 H71 0.9500
C72 C73 1.417(11)
C72 H72 0.9500
C73 H73 0.9500
C74 C78 1.350(16)
C74 C75 1.455(18)
C74 H74 0.9500
C75 C76 1.44(2)
C75 H75 0.9500
C76 C77 1.35(2)
C76 H76 0.9500
C77 C78 1.310(16)
C77 H77 0.9500
C78 H78 0.9500
C79 C83 1.421(6)
C79 C80 1.432(6)
C80 C81 1.403(7)
C80 H80 0.9500
C81 C82 1.410(7)
C81 H81 0.9500
C82 C83 1.405(7)
C82 H82 0.9500
C83 H83 0.9500
C84 C88 1.259(17)
C84 C85 1.286(16)
C84 H84 0.9500
C85 C86 1.364(13)
C85 H85 0.9500
C86 C87 1.326(12)
C86 H86 0.9500
C87 C88 1.304(15)
C87 H87 0.9500
C88 H88 0.9500

loop_
_geom_torsion_atom_site_label_1
_geom_torsion_atom_site_label_2
_geom_torsion_atom_site_label_3
_geom_torsion_atom_site_label_4
_geom_torsion
C13 O1 C1 C2 92.7(8)
O1 C1 C2 C3 175.1(8)
C22 O2 C4 C5 -81.4(5)
O2 C4 C5 C6 -176.0(4)
C31 O3 C7 C8 179.1(4)
O3 C7 C8 C9 64.7(8)
C40 O4 C10 C11 -94.7(6)
O4 C10 C11 C12 -175.1(5)
C1 O1 C13 C18 -104.0(5)
C1 O1 C13 C14 79.7(5)
O1 C13 C14 C15 -177.3(3)
C18 C13 C14 C15 6.5(6)
O1 C13 C14 C48 8.2(6)
C18 C13 C14 C48 -168.0(4)
C13 C14 C15 C16 -3.0(6)
C48 C14 C15 C16 171.7(4)
C14 C15 C16 C17 -1.9(6)
C14 C15 C16 C19 179.0(4)
C15 C16 C17 C18 3.5(6)
C19 C16 C17 C18 -177.4(4)
C16 C17 C18 C13 -0.1(6)
C16 C17 C18 C21 -177.9(4)
O1 C13 C18 C17 178.9(3)
C14 C13 C18 C17 -5.0(6)
O1 C13 C18 C21 -3.4(5)
C14 C13 C18 C21 172.7(4)
C15 C16 C19 C20 -147(37)
C17 C16 C19 C20 33(37)
C16 C19 C20 C49 -56(40)
C17 C18 C21 C23 53.4(5)
C13 C18 C21 C23 -124.3(4)
C4 O2 C22 C27 -77.4(4)
C4 O2 C22 C23 106.0(4)
O2 C22 C23 C24 -175.3(3)
C27 C22 C23 C24 8.3(6)
O2 C22 C23 C21 6.5(5)
C27 C22 C23 C21 -169.9(4)
C18 C21 C23 C24 -119.0(4)
C18 C21 C23 C22 59.1(5)
C22 C23 C24 C25 -1.6(6)
C21 C23 C24 C25 176.6(4)
C23 C24 C25 C26 -4.7(6)
C23 C24 C25 C28 172.8(4)
C24 C25 C26 C27 4.7(6)
C28 C25 C26 C27 -172.7(4)
C25 C26 C27 C22 1.6(6)
C25 C26 C27 C30 -176.8(4)
O2 C22 C27 C26 175.4(3)
C23 C22 C27 C26 -8.2(6)
O2 C22 C27 C30 -6.2(5)
C23 C22 C27 C30 170.2(4)
C24 C25 C28 C29 -40(5)
C26 C25 C28 C29 138(4)
C25 C28 C29 C59 -8(10)
C26 C27 C30 C32 117.3(4)
C22 C27 C30 C32 -61.1(5)
C7 O3 C31 C36 -90.3(4)
C7 O3 C31 C32 90.1(4)
O3 C31 C32 C33 -173.3(3)
C36 C31 C32 C33 7.1(5)
O3 C31 C32 C30 6.8(5)
C36 C31 C32 C30 -172.9(3)
C27 C30 C32 C33 -65.2(5)
C27 C30 C32 C31 114.8(4)
C31 C32 C33 C34 -0.8(6)
C30 C32 C33 C34 179.1(4)
C32 C33 C34 C35 -5.1(6)
C32 C33 C34 C37 171.0(4)
C33 C34 C35 C36 5.0(6)
C37 C34 C35 C36 -171.1(4)
C34 C35 C36 C31 1.0(6)
C34 C35 C36 C39 -179.2(4)
O3 C31 C36 C35 173.2(3)
C32 C31 C36 C35 -7.2(5)
O3 C31 C36 C39 -6.5(5)
C32 C31 C36 C39 173.1(3)
C35 C34 C37 C38 97(6)
C33 C34 C37 C38 -79(6)
C34 C37 C38 C69 149(13)
C35 C36 C39 C41 63.7(5)
C31 C36 C39 C41 -116.5(4)
C10 O4 C40 C45 -71.7(6)
C10 O4 C40 C41 113.3(5)
O4 C40 C41 C42 -177.8(3)
C45 C40 C41 C42 7.3(6)
O4 C40 C41 C39 4.7(5)
C45 C40 C41 C39 -170.2(4)
C36 C39 C41 C42 -107.8(4)
C36 C39 C41 C40 69.6(5)
C40 C41 C42 C43 -1.4(6)
C39 C41 C42 C43 176.1(4)
C41 C42 C43 C44 -3.8(6)
C41 C42 C43 C46 177.0(4)
C42 C43 C44 C45 3.4(6)
C46 C43 C44 C45 -177.3(4)
C43 C44 C45 C40 2.3(6)
C43 C44 C45 C48 -171.1(4)
O4 C40 C45 C44 177.4(4)
C41 C40 C45 C44 -7.8(6)
O4 C40 C45 C48 -9.2(6)
C41 C40 C45 C48 165.6(4)
C42 C43 C46 C47 -164(3)
C44 C43 C46 C47 17(4)
C43 C46 C47 C79 39(11)
C15 C14 C48 C45 -50.5(5)
C13 C14 C48 C45 123.9(4)
C44 C45 C48 C14 106.0(4)
C40 C45 C48 C14 -67.2(5)
C19 C20 C49 C50 -46(7)
C19 C20 C49 C53 132(7)
C19 C20 C49 Fe1 -137(7)
C58 Fe1 C49 C50 -80.0(4)
C57 Fe1 C49 C50 -122.3(3)
C53 Fe1 C49 C50 119.3(5)
C54 Fe1 C49 C50 -46.4(6)
C52 Fe1 C49 C50 80.6(4)
C55 Fe1 C49 C50 165.4(7)
C51 Fe1 C49 C50 37.3(4)
C56 Fe1 C49 C50 -163.4(3)
C58 Fe1 C49 C53 160.8(3)
C57 Fe1 C49 C53 118.4(4)
C54 Fe1 C49 C53 -165.6(5)
C52 Fe1 C49 C53 -38.6(4)
C50 Fe1 C49 C53 -119.3(5)
C55 Fe1 C49 C53 46.1(8)
C51 Fe1 C49 C53 -81.9(4)
C56 Fe1 C49 C53 77.4(4)
C58 Fe1 C49 C20 39.3(5)
C57 Fe1 C49 C20 -3.1(5)
C53 Fe1 C49 C20 -121.5(6)
C54 Fe1 C49 C20 72.9(7)
C52 Fe1 C49 C20 -160.1(5)
C50 Fe1 C49 C20 119.3(6)
C55 Fe1 C49 C20 -75.3(9)
C51 Fe1 C49 C20 156.6(5)
C56 Fe1 C49 C20 -44.1(6)
C53 C49 C50 C51 -1.1(6)
C20 C49 C50 C51 177.3(5)
Fe1 C49 C50 C51 -60.0(4)
C53 C49 C50 Fe1 58.9(4)
C20 C49 C50 Fe1 -122.7(5)
C58 Fe1 C50 C51 -123.3(4)
C57 Fe1 C50 C51 -164.0(4)
C53 Fe1 C50 C51 81.3(4)
C54 Fe1 C50 C51 -81.1(4)
C52 Fe1 C50 C51 37.3(4)
C49 Fe1 C50 C51 119.1(5)
C55 Fe1 C50 C51 -50.0(8)
C56 Fe1 C50 C51 166.3(7)
C58 Fe1 C50 C49 117.5(3)
C57 Fe1 C50 C49 76.9(4)
C53 Fe1 C50 C49 -37.9(3)
C54 Fe1 C50 C49 159.8(3)
C52 Fe1 C50 C49 -81.9(3)
C55 Fe1 C50 C49 -169.1(5)
C51 Fe1 C50 C49 -119.1(5)
C56 Fe1 C50 C49 47.2(9)
C49 C50 C51 C52 0.5(7)
Fe1 C50 C51 C52 -59.0(4)
C49 C50 C51 Fe1 59.5(4)
C58 Fe1 C51 C52 -166.0(3)
C57 Fe1 C51 C52 162.2(6)
C53 Fe1 C51 C52 37.2(3)
C54 Fe1 C51 C52 -124.0(4)
C49 Fe1 C51 C52 81.5(4)
C50 Fe1 C51 C52 119.5(5)
C55 Fe1 C51 C52 -82.0(4)
C56 Fe1 C51 C52 -49.0(8)
C58 Fe1 C51 C50 74.6(4)
C57 Fe1 C51 C50 42.7(9)
C53 Fe1 C51 C50 -82.3(4)
C54 Fe1 C51 C50 116.5(4)
C52 Fe1 C51 C50 -119.5(5)
C49 Fe1 C51 C50 -38.0(3)
C55 Fe1 C51 C50 158.5(3)
C56 Fe1 C51 C50 -168.5(6)
C50 C51 C52 C53 0.3(7)
Fe1 C51 C52 C53 -58.8(4)
C50 C51 C52 Fe1 59.1(4)
C58 Fe1 C52 C51 37.8(9)
C57 Fe1 C52 C51 -164.1(6)
C53 Fe1 C52 C51 -120.4(5)
C54 Fe1 C52 C51 74.7(4)
C49 Fe1 C52 C51 -81.5(4)
C50 Fe1 C52 C51 -37.3(3)
C55 Fe1 C52 C51 117.2(4)
C56 Fe1 C52 C51 159.9(3)
C58 Fe1 C52 C53 158.2(7)
C57 Fe1 C52 C53 -43.7(8)
C54 Fe1 C52 C53 -164.8(4)
C49 Fe1 C52 C53 38.9(4)
C50 Fe1 C52 C53 83.1(4)
C55 Fe1 C52 C53 -122.4(4)
C51 Fe1 C52 C53 120.4(5)
C56 Fe1 C52 C53 -79.6(4)
C51 C52 C53 C49 -0.9(7)
Fe1 C52 C53 C49 -60.4(4)
C51 C52 C53 Fe1 59.5(4)
C50 C49 C53 C52 1.2(6)
C20 C49 C53 C52 -177.1(5)
Fe1 C49 C53 C52 60.4(4)
C50 C49 C53 Fe1 -59.2(4)
C20 C49 C53 Fe1 122.5(5)
C58 Fe1 C53 C52 -162.4(6)
C57 Fe1 C53 C52 162.3(4)
C54 Fe1 C53 C52 43.4(10)
C49 Fe1 C53 C52 -117.4(5)
C50 Fe1 C53 C52 -79.8(4)
C55 Fe1 C53 C52 78.2(5)
C51 Fe1 C53 C52 -36.6(4)
C56 Fe1 C53 C52 119.8(4)
C58 Fe1 C53 C49 -44.9(8)
C57 Fe1 C53 C49 -80.3(4)
C54 Fe1 C53 C49 160.8(7)
C52 Fe1 C53 C49 117.4(5)
C50 Fe1 C53 C49 37.7(3)
C55 Fe1 C53 C49 -164.3(3)
C51 Fe1 C53 C49 80.9(4)
C56 Fe1 C53 C49 -122.7(3)
C58 Fe1 C54 C55 -118.8(5)
C57 Fe1 C54 C55 -81.0(4)
C53 Fe1 C54 C55 45.7(10)
C52 Fe1 C54 C55 78.8(5)
C49 Fe1 C54 C55 -165.7(5)
C50 Fe1 C54 C55 161.1(4)
C51 Fe1 C54 C55 119.3(4)
C56 Fe1 C54 C55 -37.4(4)
C57 Fe1 C54 C58 37.8(4)
C53 Fe1 C54 C58 164.5(7)
C52 Fe1 C54 C58 -162.4(4)
C49 Fe1 C54 C58 -46.9(7)
C50 Fe1 C54 C58 -80.1(4)
C55 Fe1 C54 C58 118.8(5)
C51 Fe1 C54 C58 -121.9(4)
C56 Fe1 C54 C58 81.4(4)
C58 C54 C55 C56 -0.2(7)
Fe1 C54 C55 C56 59.2(4)
C58 C54 C55 Fe1 -59.4(4)
C58 Fe1 C55 C54 38.1(3)
C57 Fe1 C55 C54 81.9(4)
C53 Fe1 C55 C54 -164.1(3)
C52 Fe1 C55 C54 -121.5(4)
C49 Fe1 C55 C54 160.4(6)
C50 Fe1 C55 C54 -43.5(8)
C51 Fe1 C55 C54 -79.1(5)
C56 Fe1 C55 C54 119.6(5)
C58 Fe1 C55 C56 -81.5(4)
C57 Fe1 C55 C56 -37.7(4)
C53 Fe1 C55 C56 76.3(4)
C54 Fe1 C55 C56 -119.6(5)
C52 Fe1 C55 C56 118.9(4)
C49 Fe1 C55 C56 40.9(9)
C50 Fe1 C55 C56 -163.1(5)
C51 Fe1 C55 C56 161.4(4)
C54 C55 C56 C57 0.1(7)
Fe1 C55 C56 C57 58.8(4)
C54 C55 C56 Fe1 -58.7(4)
C58 Fe1 C56 C57 -37.4(3)
C53 Fe1 C56 C57 117.5(3)
C54 Fe1 C56 C57 -81.5(4)
C52 Fe1 C56 C57 160.1(3)
C49 Fe1 C56 C57 75.1(4)
C50 Fe1 C56 C57 39.3(9)
C55 Fe1 C56 C57 -119.0(5)
C51 Fe1 C56 C57 -164.4(6)
C58 Fe1 C56 C55 81.6(4)
C57 Fe1 C56 C55 119.0(5)
C53 Fe1 C56 C55 -123.5(4)
C54 Fe1 C56 C55 37.5(4)
C52 Fe1 C56 C55 -80.9(4)
C49 Fe1 C56 C55 -165.9(3)
C50 Fe1 C56 C55 158.3(7)
C51 Fe1 C56 C55 -45.4(8)
C55 C56 C57 C58 0.0(7)
Fe1 C56 C57 C58 59.3(4)
C55 C56 C57 Fe1 -59.3(4)
C53 Fe1 C57 C58 158.9(4)
C54 Fe1 C57 C58 -38.2(4)
C52 Fe1 C57 C58 -169.1(6)
C49 Fe1 C57 C58 116.2(4)
C50 Fe1 C57 C58 74.4(4)
C55 Fe1 C57 C58 -82.0(4)
C51 Fe1 C57 C58 42.5(9)
C56 Fe1 C57 C58 -119.8(5)
C58 Fe1 C57 C56 119.8(5)
C53 Fe1 C57 C56 -81.3(4)
C54 Fe1 C57 C56 81.6(4)
C52 Fe1 C57 C56 -49.3(8)
C49 Fe1 C57 C56 -124.0(3)
C50 Fe1 C57 C56 -165.9(3)
C55 Fe1 C57 C56 37.7(3)
C51 Fe1 C57 C56 162.3(6)
C56 C57 C58 C54 -0.1(7)
Fe1 C57 C58 C54 59.9(4)
C56 C57 C58 Fe1 -60.0(4)
C55 C54 C58 C57 0.2(7)
Fe1 C54 C58 C57 -60.0(4)
C55 C54 C58 Fe1 60.2(4)
C53 Fe1 C58 C57 -49.3(8)
C54 Fe1 C58 C57 118.7(6)
C52 Fe1 C58 C57 167.6(7)
C49 Fe1 C58 C57 -81.7(4)
C50 Fe1 C58 C57 -123.8(4)
C55 Fe1 C58 C57 80.9(4)
C51 Fe1 C58 C57 -164.2(4)
C56 Fe1 C58 C57 37.3(4)
C57 Fe1 C58 C54 -118.7(6)
C53 Fe1 C58 C54 -168.0(6)
C52 Fe1 C58 C54 48.9(9)
C49 Fe1 C58 C54 159.6(3)
C50 Fe1 C58 C54 117.5(4)
C55 Fe1 C58 C54 -37.8(4)
C51 Fe1 C58 C54 77.2(4)
C56 Fe1 C58 C54 -81.4(4)
C28 C29 C59 C63 83(6)
C28 C29 C59 C60 -94(6)
C28 C29 C59 Fe2 175(100)
C65 Fe2 C59 C63 157.2(4)
C60 Fe2 C59 C63 -118.4(4)
C66 Fe2 C59 C63 -165.8(5)
C64 Fe2 C59 C63 113.2(4)
C67 Fe2 C59 C63 41.5(10)
C68 Fe2 C59 C63 73.7(4)
C61 Fe2 C59 C63 -80.8(3)
C62 Fe2 C59 C63 -37.7(3)
C65 Fe2 C59 C60 -84.4(4)
C66 Fe2 C59 C60 -47.4(6)
C64 Fe2 C59 C60 -128.4(4)
C67 Fe2 C59 C60 159.9(9)
C68 Fe2 C59 C60 -167.9(4)
C61 Fe2 C59 C60 37.6(3)
C63 Fe2 C59 C60 118.4(4)
C62 Fe2 C59 C60 80.8(3)
C65 Fe2 C59 C29 36.9(6)
C60 Fe2 C59 C29 121.2(5)
C66 Fe2 C59 C29 73.8(7)
C64 Fe2 C59 C29 -7.2(5)
C67 Fe2 C59 C29 -78.9(10)
C68 Fe2 C59 C29 -46.7(6)
C61 Fe2 C59 C29 158.8(5)
C63 Fe2 C59 C29 -120.4(6)
C62 Fe2 C59 C29 -158.0(5)
C63 C59 C60 C61 -0.8(6)
C29 C59 C60 C61 176.0(5)
Fe2 C59 C60 C61 -60.3(4)
C63 C59 C60 Fe2 59.5(3)
C29 C59 C60 Fe2 -123.7(5)
C65 Fe2 C60 C61 -127.6(4)
C66 Fe2 C60 C61 -83.8(4)
C64 Fe2 C60 C61 -168.1(4)
C67 Fe2 C60 C61 -51.4(6)
C68 Fe2 C60 C61 163.8(11)
C63 Fe2 C60 C61 80.8(3)
C59 Fe2 C60 C61 118.9(4)
C62 Fe2 C60 C61 37.2(3)
C65 Fe2 C60 C59 113.5(3)
C66 Fe2 C60 C59 157.3(3)
C64 Fe2 C60 C59 72.9(4)
C67 Fe2 C60 C59 -170.3(5)
C68 Fe2 C60 C59 44.8(12)
C61 Fe2 C60 C59 -118.9(4)
C63 Fe2 C60 C59 -38.1(3)
C62 Fe2 C60 C59 -81.7(3)
C59 C60 C61 C62 0.4(6)
Fe2 C60 C61 C62 -59.7(4)
C59 C60 C61 Fe2 60.1(3)
C65 Fe2 C61 C62 -168.7(3)
C60 Fe2 C61 C62 119.4(4)
C66 Fe2 C61 C62 -127.9(4)
C64 Fe2 C61 C62 163.2(10)
C67 Fe2 C61 C62 -85.8(4)
C68 Fe2 C61 C62 -52.6(6)
C63 Fe2 C61 C62 37.1(3)
C59 Fe2 C61 C62 81.1(3)
C65 Fe2 C61 C60 72.0(4)
C66 Fe2 C61 C60 112.8(4)
C64 Fe2 C61 C60 43.8(11)
C67 Fe2 C61 C60 154.8(4)
C68 Fe2 C61 C60 -172.0(5)
C63 Fe2 C61 C60 -82.3(3)
C59 Fe2 C61 C60 -38.2(3)
C62 Fe2 C61 C60 -119.4(4)
C60 C61 C62 C63 0.2(6)
Fe2 C61 C62 C63 -58.8(4)
C60 C61 C62 Fe2 59.0(4)
C65 Fe2 C62 C61 37.0(11)
C60 Fe2 C62 C61 -37.7(3)
C66 Fe2 C62 C61 70.6(4)
C64 Fe2 C62 C61 -171.7(5)
C67 Fe2 C62 C61 111.9(4)
C68 Fe2 C62 C61 154.7(3)
C63 Fe2 C62 C61 -120.3(4)
C59 Fe2 C62 C61 -82.2(3)
C65 Fe2 C62 C63 157.3(10)
C60 Fe2 C62 C63 82.6(3)
C66 Fe2 C62 C63 -169.1(4)
C64 Fe2 C62 C63 -51.4(6)
C67 Fe2 C62 C63 -127.9(4)
C68 Fe2 C62 C63 -85.0(4)
C61 Fe2 C62 C63 120.3(4)
C59 Fe2 C62 C63 38.0(3)
C61 C62 C63 C59 -0.7(6)
Fe2 C62 C63 C59 -59.6(3)
C61 C62 C63 Fe2 58.9(4)
C60 C59 C63 C62 0.9(5)
C29 C59 C63 C62 -176.0(5)
Fe2 C59 C63 C62 59.9(3)
C60 C59 C63 Fe2 -58.9(3)
C29 C59 C63 Fe2 124.2(5)
C65 Fe2 C63 C62 -167.3(6)
C60 Fe2 C63 C62 -80.4(3)
C66 Fe2 C63 C62 35.3(12)
C64 Fe2 C63 C62 155.6(4)
C67 Fe2 C63 C62 72.6(4)
C68 Fe2 C63 C62 113.7(4)
C61 Fe2 C63 C62 -36.7(3)
C59 Fe2 C63 C62 -118.9(5)
C65 Fe2 C63 C59 -48.4(7)
C60 Fe2 C63 C59 38.4(3)
C66 Fe2 C63 C59 154.2(10)
C64 Fe2 C63 C59 -85.5(4)
C67 Fe2 C63 C59 -168.5(3)
C68 Fe2 C63 C59 -127.4(3)
C61 Fe2 C63 C59 82.1(3)
C62 Fe2 C63 C59 118.9(5)
C65 Fe2 C64 C68 119.8(6)
C60 Fe2 C64 C68 -170.1(4)
C66 Fe2 C64 C68 81.2(5)
C67 Fe2 C64 C68 37.7(4)
C61 Fe2 C64 C68 154.5(9)
C63 Fe2 C64 C68 -84.8(4)
C59 Fe2 C64 C68 -128.4(4)
C62 Fe2 C64 C68 -49.3(7)
C60 Fe2 C64 C65 70.2(5)
C66 Fe2 C64 C65 -38.6(4)
C67 Fe2 C64 C65 -82.1(5)
C68 Fe2 C64 C65 -119.8(6)
C61 Fe2 C64 C65 34.7(12)
C63 Fe2 C64 C65 155.4(4)
C59 Fe2 C64 C65 111.9(4)
C62 Fe2 C64 C65 -169.1(5)
C68 C64 C65 C66 1.2(7)
Fe2 C64 C65 C66 60.6(4)
C68 C64 C65 Fe2 -59.5(5)
C60 Fe2 C65 C64 -130.1(4)
C66 Fe2 C65 C64 118.3(7)
C67 Fe2 C65 C64 80.0(5)
C68 Fe2 C65 C64 36.4(4)
C61 Fe2 C65 C64 -170.5(4)
C63 Fe2 C65 C64 -53.0(8)
C59 Fe2 C65 C64 -86.8(5)
C62 Fe2 C65 C64 160.4(9)
C60 Fe2 C65 C66 111.6(5)
C64 Fe2 C65 C66 -118.3(7)
C67 Fe2 C65 C66 -38.2(4)
C68 Fe2 C65 C66 -81.9(5)
C61 Fe2 C65 C66 71.2(5)
C63 Fe2 C65 C66 -171.3(5)
C59 Fe2 C65 C66 155.0(4)
C62 Fe2 C65 C66 42.1(13)
C64 C65 C66 C67 -0.5(7)
Fe2 C65 C66 C67 60.2(4)
C64 C65 C66 Fe2 -60.8(4)
C65 Fe2 C66 C67 -117.5(6)
C60 Fe2 C66 C67 156.6(4)
C64 Fe2 C66 C67 -79.1(4)
C68 Fe2 C66 C67 -36.8(4)
C61 Fe2 C66 C67 114.2(4)
C63 Fe2 C66 C67 47.2(12)
C59 Fe2 C66 C67 -170.4(4)
C62 Fe2 C66 C67 75.0(5)
C60 Fe2 C66 C65 -86.0(5)
C64 Fe2 C66 C65 38.4(5)
C67 Fe2 C66 C65 117.5(6)
C68 Fe2 C66 C65 80.7(5)
C61 Fe2 C66 C65 -128.3(5)
C63 Fe2 C66 C65 164.7(9)
C59 Fe2 C66 C65 -52.9(7)
C62 Fe2 C66 C65 -167.5(5)
C65 C66 C67 C68 -0.3(7)
Fe2 C66 C67 C68 58.8(4)
C65 C66 C67 Fe2 -59.1(4)
C65 Fe2 C67 C66 39.3(4)
C60 Fe2 C67 C66 -47.4(7)
C64 Fe2 C67 C66 84.0(5)
C68 Fe2 C67 C66 120.7(6)
C61 Fe2 C67 C66 -82.6(4)
C63 Fe2 C67 C66 -165.8(4)
C59 Fe2 C67 C66 160.7(8)
C62 Fe2 C67 C66 -125.1(4)
C65 Fe2 C67 C68 -81.4(5)
C60 Fe2 C67 C68 -168.1(5)
C66 Fe2 C67 C68 -120.7(6)
C64 Fe2 C67 C68 -36.7(4)
C61 Fe2 C67 C68 156.8(4)
C63 Fe2 C67 C68 73.5(5)
C59 Fe2 C67 C68 40.0(11)
C62 Fe2 C67 C68 114.2(5)
C65 C64 C68 C67 -1.4(7)
Fe2 C64 C68 C67 -59.4(4)
C65 C64 C68 Fe2 58.1(4)
C66 C67 C68 C64 1.0(7)
Fe2 C67 C68 C64 59.7(4)
C66 C67 C68 Fe2 -58.6(4)
C65 Fe2 C68 C64 -38.0(4)
C60 Fe2 C68 C64 35.2(13)
C66 Fe2 C68 C64 -82.8(5)
C67 Fe2 C68 C64 -119.6(7)
C61 Fe2 C68 C64 -167.7(5)
C63 Fe2 C68 C64 113.2(4)
C59 Fe2 C68 C64 71.6(5)
C62 Fe2 C68 C64 156.3(4)
C65 Fe2 C68 C67 81.5(5)
C60 Fe2 C68 C67 154.7(10)
C66 Fe2 C68 C67 36.7(4)
C64 Fe2 C68 C67 119.6(7)
C61 Fe2 C68 C67 -48.2(8)
C63 Fe2 C68 C67 -127.3(4)
C59 Fe2 C68 C67 -168.9(4)
C62 Fe2 C68 C67 -84.2(5)
C37 C38 C69 C70 -61(15)
C37 C38 C69 C73 119(15)
C37 C38 C69 Fe3 -152(15)
C76 Fe3 C69 C70 160.1(18)
C75 Fe3 C69 C70 -46.0(13)
C77 Fe3 C69 C70 -168.6(8)
C74 Fe3 C69 C70 -86.9(8)
C78 Fe3 C69 C70 -129.4(7)
C73 Fe3 C69 C70 117.3(7)
C71 Fe3 C69 C70 34.8(6)
C72 Fe3 C69 C70 78.1(6)
C76 Fe3 C69 C73 42.8(19)
C75 Fe3 C69 C73 -163.3(12)
C77 Fe3 C69 C73 74.1(8)
C74 Fe3 C69 C73 155.8(8)
C78 Fe3 C69 C73 113.3(7)
C71 Fe3 C69 C73 -82.6(6)
C70 Fe3 C69 C73 -117.3(7)
C72 Fe3 C69 C73 -39.2(6)
C76 Fe3 C69 C38 -78.5(19)
C75 Fe3 C69 C38 75.4(13)
C77 Fe3 C69 C38 -47.2(9)
C74 Fe3 C69 C38 34.6(9)
C78 Fe3 C69 C38 -7.9(8)
C73 Fe3 C69 C38 -121.2(8)
C71 Fe3 C69 C38 156.2(7)
C70 Fe3 C69 C38 121.4(8)
C72 Fe3 C69 C38 -160.5(7)
C73 C69 C70 C71 1.8(11)
C38 C69 C70 C71 -178.2(8)
Fe3 C69 C70 C71 -57.4(8)
C73 C69 C70 Fe3 59.2(5)
C38 C69 C70 Fe3 -120.7(6)
C76 Fe3 C70 C71 -44.1(16)
C75 Fe3 C70 C71 -79.1(10)
C77 Fe3 C70 C71 160(2)
C74 Fe3 C70 C71 -125.5(9)
C78 Fe3 C70 C71 -165.4(9)
C73 Fe3 C70 C71 84.2(8)
C69 Fe3 C70 C71 123.5(10)
C72 Fe3 C70 C71 39.2(7)
C76 Fe3 C70 C69 -167.6(12)
C75 Fe3 C70 C69 157.4(7)
C77 Fe3 C70 C69 36(2)
C74 Fe3 C70 C69 111.1(7)
C78 Fe3 C70 C69 71.1(8)
C73 Fe3 C70 C69 -39.3(4)
C71 Fe3 C70 C69 -123.5(10)
C72 Fe3 C70 C69 -84.3(6)
C69 C70 C71 C72 -4.2(13)
Fe3 C70 C71 C72 -61.7(8)
C69 C70 C71 Fe3 57.5(7)
C76 Fe3 C71 C70 159.9(9)
C75 Fe3 C71 C70 116.4(10)
C77 Fe3 C71 C70 -167.4(14)
C74 Fe3 C71 C70 74.6(8)
C78 Fe3 C71 C70 48(2)
C73 Fe3 C71 C70 -79.1(7)
C69 Fe3 C71 C70 -34.9(6)
C72 Fe3 C71 C70 -116.4(9)
C76 Fe3 C71 C72 -83.7(10)
C75 Fe3 C71 C72 -127.2(9)
C77 Fe3 C71 C72 -51.0(17)
C74 Fe3 C71 C72 -168.9(6)
C78 Fe3 C71 C72 164.8(17)
C73 Fe3 C71 C72 37.3(5)
C69 Fe3 C71 C72 81.5(6)
C70 Fe3 C71 C72 116.4(9)
C70 C71 C72 C73 4.9(13)
Fe3 C71 C72 C73 -57.0(6)
C70 C71 C72 Fe3 62.0(8)
C76 Fe3 C72 C71 114.9(10)
C75 Fe3 C72 C71 70.1(11)
C77 Fe3 C72 C71 157.1(9)
C74 Fe3 C72 C71 36(2)
C78 Fe3 C72 C71 -171.0(10)
C73 Fe3 C72 C71 -120.7(8)
C69 Fe3 C72 C71 -81.6(6)
C70 Fe3 C72 C71 -38.5(5)
C76 Fe3 C72 C73 -124.4(9)
C75 Fe3 C72 C73 -169.3(10)
C77 Fe3 C72 C73 -82.2(9)
C74 Fe3 C72 C73 156.9(17)
C78 Fe3 C72 C73 -50.3(12)
C71 Fe3 C72 C73 120.7(8)
C69 Fe3 C72 C73 39.1(5)
C70 Fe3 C72 C73 82.2(5)
C70 C69 C73 C72 1.4(8)
C38 C69 C73 C72 -178.7(6)
Fe3 C69 C73 C72 62.0(5)
C70 C69 C73 Fe3 -60.6(5)
C38 C69 C73 Fe3 119.3(6)
C71 C72 C73 C69 -3.9(10)
Fe3 C72 C73 C69 -61.9(5)
C71 C72 C73 Fe3 58.0(8)
C76 Fe3 C73 C69 -166.8(8)
C75 Fe3 C73 C69 151(3)
C77 Fe3 C73 C69 -126.3(7)
C74 Fe3 C73 C69 -50.6(13)
C78 Fe3 C73 C69 -85.8(7)
C71 Fe3 C73 C69 80.4(5)
C70 Fe3 C73 C69 37.9(4)
C72 Fe3 C73 C69 116.8(8)
C76 Fe3 C73 C72 76.4(10)
C75 Fe3 C73 C72 34(3)
C77 Fe3 C73 C72 116.8(9)
C74 Fe3 C73 C72 -167.5(12)
C78 Fe3 C73 C72 157.3(7)
C71 Fe3 C73 C72 -36.4(5)
C69 Fe3 C73 C72 -116.8(8)
C70 Fe3 C73 C72 -79.0(6)
C76 Fe3 C74 C78 77.7(10)
C75 Fe3 C74 C78 120.0(15)
C77 Fe3 C74 C78 34.6(9)
C73 Fe3 C74 C78 -51.7(15)
C71 Fe3 C74 C78 -169.6(7)
C69 Fe3 C74 C78 -86.8(9)
C70 Fe3 C74 C78 -129.2(8)
C72 Fe3 C74 C78 161.8(16)
C76 Fe3 C74 C75 -42.3(11)
C77 Fe3 C74 C75 -85.4(12)
C78 Fe3 C74 C75 -120.0(15)
C73 Fe3 C74 C75 -171.6(12)
C71 Fe3 C74 C75 70.4(14)
C69 Fe3 C74 C75 153.2(12)
C70 Fe3 C74 C75 110.8(13)
C72 Fe3 C74 C75 42(2)
C78 C74 C75 C76 2.6(15)
Fe3 C74 C75 C76 61.6(8)
C78 C74 C75 Fe3 -59.0(9)
C77 Fe3 C75 C76 -35.2(10)
C74 Fe3 C75 C76 -112.3(16)
C78 Fe3 C75 C76 -76.2(11)
C73 Fe3 C75 C76 53(3)
C71 Fe3 C75 C76 118.7(11)
C69 Fe3 C75 C76 -169.9(9)
C70 Fe3 C75 C76 158.8(10)
C72 Fe3 C75 C76 79.9(13)
C76 Fe3 C75 C74 112.3(16)
C77 Fe3 C75 C74 77.1(10)
C78 Fe3 C75 C74 36.1(9)
C73 Fe3 C75 C74 166(2)
C71 Fe3 C75 C74 -129.1(11)
C69 Fe3 C75 C74 -57.6(18)
C70 Fe3 C75 C74 -88.9(12)
C72 Fe3 C75 C74 -167.9(9)
C74 C75 C76 C77 -3.6(16)
Fe3 C75 C76 C77 58.3(10)
C74 C75 C76 Fe3 -61.9(8)
C75 Fe3 C76 C77 -122.1(16)
C74 Fe3 C76 C77 -79.5(10)
C78 Fe3 C76 C77 -36.5(10)
C73 Fe3 C76 C77 73.8(12)
C71 Fe3 C76 C77 158.9(10)
C69 Fe3 C76 C77 40(2)
C70 Fe3 C76 C77 -170.4(10)
C72 Fe3 C76 C77 116.3(11)
C77 Fe3 C76 C75 122.1(16)
C74 Fe3 C76 C75 42.7(10)
C78 Fe3 C76 C75 85.7(10)
C73 Fe3 C76 C75 -164.1(9)
C71 Fe3 C76 C75 -79.0(12)
C69 Fe3 C76 C75 162.2(13)
C70 Fe3 C76 C75 -48.3(18)
C72 Fe3 C76 C75 -121.6(11)
C75 C76 C77 C78 3.3(17)
Fe3 C76 C77 C78 60.6(10)
C75 C76 C77 Fe3 -57.3(11)
C76 Fe3 C77 C78 -119.2(17)
C75 Fe3 C77 C78 -81.8(10)
C74 Fe3 C77 C78 -35.6(9)
C73 Fe3 C77 C78 115.0(10)
C71 Fe3 C77 C78 -165.9(12)
C69 Fe3 C77 C78 73.4(12)
C70 Fe3 C77 C78 45(3)
C72 Fe3 C77 C78 158.3(9)
C75 Fe3 C77 C76 37.5(10)
C74 Fe3 C77 C76 83.6(11)
C78 Fe3 C77 C76 119.2(17)
C73 Fe3 C77 C76 -125.7(11)
C71 Fe3 C77 C76 -47(2)
C69 Fe3 C77 C76 -167.4(9)
C70 Fe3 C77 C76 164.5(17)
C72 Fe3 C77 C76 -82.4(12)
C76 C77 C78 C74 -1.5(16)
Fe3 C77 C78 C74 58.2(10)
C76 C77 C78 Fe3 -59.7(10)
C75 C74 C78 C77 -0.8(16)
Fe3 C74 C78 C77 -58.4(10)
C75 C74 C78 Fe3 57.6(9)
C76 Fe3 C78 C77 37.8(12)
C75 Fe3 C78 C77 83.8(12)
C74 Fe3 C78 C77 122.8(15)
C73 Fe3 C78 C77 -82.1(12)
C71 Fe3 C78 C77 156.3(18)
C69 Fe3 C78 C77 -126.1(11)
C70 Fe3 C78 C77 -165.7(11)
C72 Fe3 C78 C77 -46.5(16)
C76 Fe3 C78 C74 -85.0(10)
C75 Fe3 C78 C74 -39.0(10)
C77 Fe3 C78 C74 -122.8(15)
C73 Fe3 C78 C74 155.1(7)
C71 Fe3 C78 C74 33(2)
C69 Fe3 C78 C74 111.1(8)
C70 Fe3 C78 C74 71.5(10)
C72 Fe3 C78 C74 -169.3(8)
C46 C47 C79 C83 102(8)
C46 C47 C79 C80 -74(9)
C46 C47 C79 Fe4 -165(8)
C84 Fe4 C79 C83 175.3(7)
C86 Fe4 C79 C83 59.9(5)
C85 Fe4 C79 C83 -161(4)
C88 Fe4 C79 C83 139.3(7)
C87 Fe4 C79 C83 97.1(6)
C80 Fe4 C79 C83 -118.9(4)
C81 Fe4 C79 C83 -81.3(3)
C82 Fe4 C79 C83 -37.5(3)
C84 Fe4 C79 C47 53.6(9)
C86 Fe4 C79 C47 -61.7(6)
C85 Fe4 C79 C47 78(4)
C88 Fe4 C79 C47 17.6(8)
C87 Fe4 C79 C47 -24.5(7)
C80 Fe4 C79 C47 119.5(5)
C81 Fe4 C79 C47 157.1(5)
C82 Fe4 C79 C47 -159.1(5)
C83 Fe4 C79 C47 -121.6(5)
C84 Fe4 C79 C80 -65.9(8)
C86 Fe4 C79 C80 178.8(5)
C85 Fe4 C79 C80 -42(4)
C88 Fe4 C79 C80 -101.9(7)
C87 Fe4 C79 C80 -144.0(6)
C81 Fe4 C79 C80 37.6(3)
C82 Fe4 C79 C80 81.4(3)
C83 Fe4 C79 C80 118.9(4)
C83 C79 C80 C81 -1.1(5)
C47 C79 C80 C81 175.5(4)
Fe4 C79 C80 C81 -59.9(3)
C83 C79 C80 Fe4 58.8(3)
C47 C79 C80 Fe4 -124.6(4)
C84 Fe4 C80 C81 -101.9(8)
C86 Fe4 C80 C81 -50(4)
C85 Fe4 C80 C81 -64.6(6)
C88 Fe4 C80 C81 -142.6(7)
C87 Fe4 C80 C81 -177.7(6)
C82 Fe4 C80 C81 37.6(3)
C83 Fe4 C80 C81 81.2(3)
C79 Fe4 C80 C81 118.9(4)
C84 Fe4 C80 C79 139.2(8)
C86 Fe4 C80 C79 -169(4)
C85 Fe4 C80 C79 176.5(6)
C88 Fe4 C80 C79 98.4(7)
C87 Fe4 C80 C79 63.4(6)
C81 Fe4 C80 C79 -118.9(4)
C82 Fe4 C80 C79 -81.3(3)
C83 Fe4 C80 C79 -37.8(3)
C79 C80 C81 C82 0.7(5)
Fe4 C80 C81 C82 -59.5(3)
C79 C80 C81 Fe4 60.2(3)
C84 Fe4 C81 C80 96.9(8)
C86 Fe4 C81 C80 175.7(5)
C85 Fe4 C81 C80 138.0(6)
C88 Fe4 C81 C80 64.4(7)
C87 Fe4 C81 C80 161(6)
C82 Fe4 C81 C80 -119.3(4)
C83 Fe4 C81 C80 -82.0(3)
C79 Fe4 C81 C80 -38.2(3)
C84 Fe4 C81 C82 -143.8(7)
C86 Fe4 C81 C82 -65.0(6)
C85 Fe4 C81 C82 -102.7(6)
C88 Fe4 C81 C82 -176.3(7)
C87 Fe4 C81 C82 -79(6)
C80 Fe4 C81 C82 119.3(4)
C83 Fe4 C81 C82 37.3(3)
C79 Fe4 C81 C82 81.1(3)
C80 C81 C82 C83 0.0(6)
Fe4 C81 C82 C83 -59.5(3)
C80 C81 C82 Fe4 59.4(3)
C84 Fe4 C82 C83 -178.3(7)
C86 Fe4 C82 C83 -102.0(5)
C85 Fe4 C82 C83 -145.6(6)
C88 Fe4 C82 C83 -94(9)
C87 Fe4 C82 C83 -66.8(5)
C80 Fe4 C82 C83 82.1(3)
C81 Fe4 C82 C83 119.6(4)
C79 Fe4 C82 C83 37.7(3)
C84 Fe4 C82 C81 62.1(7)
C86 Fe4 C82 C81 138.4(5)
C85 Fe4 C82 C81 94.8(6)
C88 Fe4 C82 C81 146(9)
C87 Fe4 C82 C81 173.6(4)
C80 Fe4 C82 C81 -37.5(3)
C83 Fe4 C82 C81 -119.6(4)
C79 Fe4 C82 C81 -81.9(3)
C81 C82 C83 C79 -0.7(6)
Fe4 C82 C83 C79 -59.9(3)
C81 C82 C83 Fe4 59.2(3)
C47 C79 C83 C82 -175.4(4)
C80 C79 C83 C82 1.1(5)
Fe4 C79 C83 C82 59.5(3)
C47 C79 C83 Fe4 125.1(5)
C80 C79 C83 Fe4 -58.4(3)
C84 Fe4 C83 C82 161(10)
C86 Fe4 C83 C82 95.8(5)
C85 Fe4 C83 C82 58.8(6)
C88 Fe4 C83 C82 173.8(6)
C87 Fe4 C83 C82 138.3(5)
C80 Fe4 C83 C82 -81.1(3)
C81 Fe4 C83 C82 -37.5(3)
C79 Fe4 C83 C82 -119.2(4)
C84 Fe4 C83 C79 -80(10)
C86 Fe4 C83 C79 -145.0(5)
C85 Fe4 C83 C79 178.0(5)
C88 Fe4 C83 C79 -66.9(7)
C87 Fe4 C83 C79 -102.5(5)
C80 Fe4 C83 C79 38.1(3)
C81 Fe4 C83 C79 81.7(3)
C82 Fe4 C83 C79 119.2(4)
C86 Fe4 C84 C88 80.3(8)
C85 Fe4 C84 C88 119.9(10)
C87 Fe4 C84 C88 37.0(7)
C80 Fe4 C84 C88 -103.0(9)
C81 Fe4 C84 C88 -147.3(8)
C82 Fe4 C84 C88 173.4(7)
C83 Fe4 C84 C88 14(11)
C79 Fe4 C84 C88 -62.5(9)
C86 Fe4 C84 C85 -39.6(6)
C88 Fe4 C84 C85 -119.9(10)
C87 Fe4 C84 C85 -82.9(7)
C80 Fe4 C84 C85 137.0(7)
C81 Fe4 C84 C85 92.7(8)
C82 Fe4 C84 C85 53.5(9)
C83 Fe4 C84 C85 -106(10)
C79 Fe4 C84 C85 177.6(6)
C88 C84 C85 C86 -1.8(12)
Fe4 C84 C85 C86 61.0(6)
C88 C84 C85 Fe4 -62.8(8)
C86 Fe4 C85 C84 116.4(9)
C88 Fe4 C85 C84 35.7(7)
C87 Fe4 C85 C84 78.0(8)
C80 Fe4 C85 C84 -65.1(9)
C81 Fe4 C85 C84 -103.9(9)
C82 Fe4 C85 C84 -147.8(9)
C83 Fe4 C85 C84 175.0(8)
C79 Fe4 C85 C84 -26(4)
C84 Fe4 C85 C86 -116.4(9)
C88 Fe4 C85 C86 -80.7(7)
C87 Fe4 C85 C86 -38.4(6)
C80 Fe4 C85 C86 178.5(5)
C81 Fe4 C85 C86 139.7(6)
C82 Fe4 C85 C86 95.8(6)
C83 Fe4 C85 C86 58.6(7)
C79 Fe4 C85 C86 -142(4)
C84 C85 C86 C87 1.7(9)
Fe4 C85 C86 C87 62.7(5)
C84 C85 C86 Fe4 -60.9(7)
C84 Fe4 C86 C87 -78.3(8)
C85 Fe4 C86 C87 -115.8(8)
C88 Fe4 C86 C87 -37.0(7)
C80 Fe4 C86 C87 -131(4)
C81 Fe4 C86 C87 -178.3(6)
C82 Fe4 C86 C87 142.4(6)
C83 Fe4 C86 C87 98.5(7)
C79 Fe4 C86 C87 60.5(7)
C84 Fe4 C86 C85 37.6(7)
C88 Fe4 C86 C85 78.8(7)
C87 Fe4 C86 C85 115.8(8)
C80 Fe4 C86 C85 -16(4)
C81 Fe4 C86 C85 -62.5(7)
C82 Fe4 C86 C85 -101.8(7)
C83 Fe4 C86 C85 -145.6(6)
C79 Fe4 C86 C85 176.3(6)
C85 C86 C87 C88 -1.1(9)
Fe4 C86 C87 C88 60.6(6)
C85 C86 C87 Fe4 -61.7(5)
C84 Fe4 C87 C88 -36.1(7)
C86 Fe4 C87 C88 -118.1(9)
C85 Fe4 C87 C88 -78.4(8)
C80 Fe4 C87 C88 57.0(9)
C81 Fe4 C87 C88 -103(6)
C82 Fe4 C87 C88 -177.0(8)
C83 Fe4 C87 C88 142.5(8)
C79 Fe4 C87 C88 97.7(8)
C84 Fe4 C87 C86 82.0(8)
C85 Fe4 C87 C86 39.7(6)
C88 Fe4 C87 C86 118.1(9)
C80 Fe4 C87 C86 175.2(5)
C81 Fe4 C87 C86 16(6)
C82 Fe4 C87 C86 -58.9(7)
C83 Fe4 C87 C86 -99.4(6)
C79 Fe4 C87 C86 -144.2(6)
C85 C84 C88 C87 1.1(13)
Fe4 C84 C88 C87 -61.3(7)
C85 C84 C88 Fe4 62.4(8)
C86 C87 C88 C84 0.1(11)
Fe4 C87 C88 C84 60.4(8)
C86 C87 C88 Fe4 -60.3(5)
C86 Fe4 C88 C84 -81.3(8)
C85 Fe4 C88 C84 -36.5(7)
C87 Fe4 C88 C84 -119.0(10)
C80 Fe4 C88 C84 94.5(9)
C81 Fe4 C88 C84 54.0(10)
C82 Fe4 C88 C84 -89(10)
C83 Fe4 C88 C84 -178.8(8)
C79 Fe4 C88 C84 140.0(9)
C84 Fe4 C88 C87 119.0(10)
C86 Fe4 C88 C87 37.7(6)
C85 Fe4 C88 C87 82.5(7)
C80 Fe4 C88 C87 -146.5(6)
C81 Fe4 C88 C87 173.0(5)
C82 Fe4 C88 C87 30(10)
C83 Fe4 C88 C87 -59.8(8)
C79 Fe4 C88 C87 -101.0(7)
